data_4130524
loop_
_publ_author_name
'Cheng, Chuyang'
'Cheng, Tao'
'Xiao, Hai'
'Krzyaniak, Matthew D.'
'Wang, Yuping'
'McGonigal, Paul R.'
'Frasconi, Marco'
'Barnes, Jonathan C.'
'Fahrenbach, Albert C.'
'Wasielewski, Michael R.'
'Goddard, 3rd, William A'
'Stoddart, J. Fraser'

_publ_section_title
;
 Influence of Constitution and Charge on Radical Pairing Interactions in
 Tris-radical Tricationic Complexes.
;
_journal_issue 26
_journal_name_full 'Journal of the American Chemical Society'
_journal_page_first 8288
_journal_page_last 8300
_journal_paper_doi 10.1021/jacs.6b04343
_journal_volume 138
_journal_year 2016
_chemical_formula_moiety 'C36 H32 N4, C22 H28 N3, 1.5(C2 H3 N), 4(F6 P)'
_chemical_formula_sum 'C61 H64.5 F24 N8.5 P4'
_chemical_formula_weight 1496.59
_space_group_crystal_system triclinic
_space_group_IT_number 2
_space_group_name_Hall '-P 1'
_space_group_name_H-M_alt 'P -1'
_atom_sites_solution_hydrogens geom
_atom_sites_solution_primary dual
_audit_creation_date 2014-01-15
_audit_creation_method
;
Olex2 1.2
(compiled 2013.12.10 svn.r2850 for OlexSys, GUI svn.r4736)
;
_cell_angle_alpha 87.962(4)
_cell_angle_beta 83.733(4)
_cell_angle_gamma 75.084(4)
_cell_formula_units_Z 4
_cell_length_a 13.8924(9)
_cell_length_b 19.3041(11)
_cell_length_c 28.5592(17)
_cell_measurement_reflns_used 2026
_cell_measurement_temperature 100(2)
_cell_measurement_theta_max 50.495
_cell_measurement_theta_min 3.114
_cell_volume 7356.5(8)
_computing_cell_refinement 'SAINT V7.23A (Bruker, 2005)'
_computing_data_collection 'APEX2 V2.1-4 (Bruker, 2007)'
_computing_data_reduction 'Bruker SAINT'
_computing_molecular_graphics 'Olex2 (Dolomanov et al., 2009)'
_computing_publication_material 'Olex2 (Dolomanov et al., 2009)'
_computing_structure_refinement 'ShelXL (Sheldrick, 2008)'
_computing_structure_solution 'XM (Sheldrick, 2008)'
_diffrn_ambient_temperature 100(2)
_diffrn_detector_area_resol_mean 8
_diffrn_measured_fraction_theta_full 0.962
_diffrn_measured_fraction_theta_max 0.962
_diffrn_measurement_device_type 'Bruker Kappa APEX CCD area detector'
_diffrn_measurement_method '\w and \f scans'
_diffrn_radiation_monochromator 'MX optics'
_diffrn_radiation_type CuK\a
_diffrn_radiation_wavelength 1.54178
_diffrn_reflns_av_unetI/netI 0.1201
_diffrn_reflns_Laue_measured_fraction_full 0.962
_diffrn_reflns_Laue_measured_fraction_max 0.962
_diffrn_reflns_limit_h_max 13
_diffrn_reflns_limit_h_min -13
_diffrn_reflns_limit_k_max 19
_diffrn_reflns_limit_k_min -19
_diffrn_reflns_limit_l_max 28
_diffrn_reflns_limit_l_min 0
_diffrn_reflns_number 14372
_diffrn_reflns_point_group_measured_fraction_full 0.962
_diffrn_reflns_point_group_measured_fraction_max 0.962
_diffrn_reflns_theta_full 50.555
_diffrn_reflns_theta_max 50.557
_diffrn_reflns_theta_min 1.556
_diffrn_source microsource
_exptl_absorpt_coefficient_mu 1.874
_exptl_absorpt_correction_T_max 0.749957
_exptl_absorpt_correction_T_min 0.449872
_exptl_absorpt_correction_type multi-scan
_exptl_absorpt_process_details
;
 TWINABS-2012/1 (Bruker,2012) was used for absorption correction.
 
For component 1:
 wR2(int) was 0.1079 before and 0.0369 after correction.
 The Ratio of minimum to maximum transmission is 0.61.
 The \l/2 correction factor is Not present
 
For component 2:
 wR2(int) was 0.1150 before and 0.0361 after correction.
 The Ratio of minimum to maximum transmission is 0.61.
 The \l/2 correction factor is Not present

Final HKLF 4 output contains 24866 reflections, Rint = 0.0779
 (4917 with I > 3sig(I), Rint = 0.0583)
;
_exptl_crystal_colour colourless
_exptl_crystal_colour_primary colourless
_exptl_crystal_density_diffrn 1.351
_exptl_crystal_description block
_exptl_crystal_F_000 3064
_exptl_crystal_size_max 0.387
_exptl_crystal_size_mid 0.108
_exptl_crystal_size_min 0.016
_refine_diff_density_max 0.967
_refine_diff_density_min -0.547
_refine_diff_density_rms 0.117
_refine_ls_extinction_method none
_refine_ls_goodness_of_fit_ref 1.114
_refine_ls_hydrogen_treatment constr
_refine_ls_matrix_type full
_refine_ls_number_parameters 1737
_refine_ls_number_reflns 14372
_refine_ls_number_restraints 2425
_refine_ls_restrained_S_all 1.065
_refine_ls_R_factor_all 0.1754
_refine_ls_R_factor_gt 0.1187
_refine_ls_shift/su_max 0.000
_refine_ls_shift/su_mean 0.000
_refine_ls_structure_factor_coef Fsqd
_refine_ls_weighting_details 'w=1/[\s^2^(Fo^2^)+(0.2000P)^2^] where P=(Fo^2^+2Fc^2^)/3'
_refine_ls_weighting_scheme calc
_refine_ls_wR_factor_gt 0.3038
_refine_ls_wR_factor_ref 0.3391
_reflns_Friedel_coverage 0.000
_reflns_number_gt 8042
_reflns_number_total 14372
_reflns_threshold_expression 'I > 2\s(I)'
_cod_data_source_file ja6b04343_si_006.cif
_cod_data_source_block n3261_sq_s
_cod_original_formula_sum 'C61 H64.50 F24 N8.50 P4'
_cod_database_code 4130524
_shelxl_version_number 2013-4
_shelx_space_group_comment
;
The symmetry employed for this shelxl refinement is uniquely defined
by the following loop, which should always be used as a source of
symmetry information in preference to the above space-group names.
They are only intended as comments.
;
_shelx_estimated_absorpt_t_max 0.971
_shelx_estimated_absorpt_t_min 0.531
_olex2_refinement_description
;
1. Fixed Uiso
 At 1.2 times of:
  All C(H) groups, All C(H,H) groups
 At 1.5 times of:
  All C(H,H,H) groups
2. Restrained distances
 F43-F46 \\sim F43-F44 \\sim F43-F48 \\sim F43-F47 \\sim F46-F48 \\sim F46-F45
\\sim F46-F47 \\sim F44-F48
 \\sim F44-F45 \\sim F44-F47 \\sim F48-F45 \\sim F45-F47
 with sigma of 0.04
 P8-F43 \\sim P8-F46 \\sim P8-F44 \\sim P8-F48 \\sim P8-F45 \\sim P8-F47
 with sigma of 0.02
 F43A-F46A \\sim F43A-F44A \\sim F43A-F48A \\sim F43A-F47A \\sim F46A-F48A
\\sim F46A-F45A \\sim F46A-
 F47A \\sim F44A-F48A \\sim F44A-F45A \\sim F44A-F47A \\sim F48A-F45A \\sim
F45A-F47A
 with sigma of 0.04
 P8A-F43A \\sim P8A-F46A \\sim P8A-F44A \\sim P8A-F48A \\sim P8A-F45A \\sim
P8A-F47A
 with sigma of 0.02
 F31-F34 \\sim F31-F35 \\sim F31-F32 \\sim F31-F36 \\sim F34-F33 \\sim F34-F35
\\sim F34-F36 \\sim F33-F35
 \\sim F33-F32 \\sim F33-F36 \\sim F35-F32 \\sim F32-F36
 with sigma of 0.04
 P6-F31 \\sim P6-F34 \\sim P6-F33 \\sim P6-F35 \\sim P6-F32 \\sim P6-F36
 with sigma of 0.02
 F31A-F34A \\sim F31A-F35A \\sim F31A-F32A \\sim F31A-F36A \\sim F34A-F33A
\\sim F34A-F35A \\sim F34A-
 F36A \\sim F33A-F35A \\sim F33A-F32A \\sim F33A-F36A \\sim F35A-F32A \\sim
F32A-F36A
 with sigma of 0.04
 P6A-F31A \\sim P6A-F34A \\sim P6A-F33A \\sim P6A-F35A \\sim P6A-F32A \\sim
P6A-F36A
 with sigma of 0.02
3. Rigid bond restraints
 All non-hydrogen atoms
 with sigma for 1-2 distances of 0.01 and sigma for 1-3 distances of 0.01
4. Uiso/Uaniso restraints and constraints
All non-hydrogen atoms have similar U: within 1.7A with sigma of 0.04 and sigma
for terminal atoms of 0.08
Uanis(C53A) \\sim Ueq, Uanis(C35) \\sim Ueq, Uanis(C49A) \\sim Ueq: with sigma
of 0.01 and sigma for terminal atoms of 0.02
Uanis(P8) = Uanis(F43) = Uanis(F46) = Uanis(F44) = Uanis(F48) = Uanis(F45) =
Uanis(F47) = Uanis(P8A) = Uanis(F43A) = Uanis(F46A) = Uanis(F44A) = Uanis(F48A)
= Uanis(F45A) = Uanis(F47A)
Uanis(P6) = Uanis(F31) = Uanis(F34) = Uanis(F33) = Uanis(F35) = Uanis(F32) =
Uanis(F36) = Uanis(F31A) = Uanis(P6A) = Uanis(F34A) = Uanis(F35A) = Uanis(F33A)
= Uanis(F32A) = Uanis(F36A)
5. Others
 Sof(P8A)=Sof(F43A)=Sof(F44A)=Sof(F45A)=Sof(F46A)=Sof(F47A)=Sof(F48A)=1-FVAR(1)
 Sof(P8)=Sof(F43)=Sof(F44)=Sof(F45)=Sof(F46)=Sof(F47)=Sof(F48)=FVAR(1)
 Sof(P6A)=Sof(F31A)=Sof(F32A)=Sof(F33A)=Sof(F34A)=Sof(F35A)=Sof(F36A)=1-FVAR(2)
 Sof(P6)=Sof(F31)=Sof(F32)=Sof(F33)=Sof(F34)=Sof(F35)=Sof(F36)=FVAR(2)
6.a Secondary CH2 refined with riding coordinates:
 C11(H11A,H11B), C18(H18A,H18B), C29(H29A,H29B), C36(H36A,H36B), C11A(H11C,
 H11D), C18A(H18C,H18D), C29A(H29C,H29D), C36A(H36C,H36D), C44(H44A,H44B),
 C45(H45A,H45B), C56(H56A,H56B), C57(H57A,H57B), C44A(H44C,H44D), C45A(H45C,
 H45D), C56A(H56C,H56D), C57A(H57C,H57D)
6.b Me refined with riding coordinates:
 C43A(H43D,H43E,H43F)
6.c Aromatic/amide H refined with riding coordinates:
 C1(H1), C2(H2), C4(H4), C5(H5), C7(H7), C8(H8), C9(H9), C10(H10), C13(H13),
 C14(H14), C16(H16), C17(H17), C19(H19), C20(H20), C22(H22), C23(H23), C25(H25),
  C26(H26), C27(H27), C28(H28), C31(H31), C32(H32), C34(H34), C35(H35),
 C1A(H1A), C2A(H2A), C4A(H4A), C5A(H5A), C7A(H7A), C8A(H8A), C9A(H9A),
 C10A(H10A), C13A(H13A), C14A(H14A), C16A(H16A), C17A(H17A), C19A(H19A),
 C20A(H20A), C22A(H22A), C23A(H23A), C25A(H25A), C26A(H26A), C27A(H27A),
 C28A(H28A), C31A(H31A), C32A(H32A), C34A(H34A), C35A(H35A), C37(H37), C39(H39),
  C41(H41), C46(H46), C47(H47), C49(H49), C50(H50), C52(H52), C53(H53),
 C54(H54), C55(H55), C37A(H37A), C39A(H39A), C41A(H41A), C46A(H46A), C47A(H47A),
  C49A(H49A), C50A(H50A), C52A(H52A), C53A(H53A), C54A(H54A), C55A(H55A)
6.d Idealised Me refined as rotating group:
 C42(H42A,H42B,H42C), C43(H43A,H43B,H43C), C58(H58A,H58B,H58C), C42A(H42D,H42E,
 H42F), C58A(H58D,H58E,H58F), C6S(H6SA,H6SB,H6SC), C2S(H2SA,H2SB,H2SC),
 C4S(H4SA,H4SB,H4SC)
;

loop_
_space_group_symop_operation_xyz
'x, y, z'
'-x, -y, -z'

loop_
_atom_site_label
_atom_site_type_symbol
_atom_site_fract_x
_atom_site_fract_y
_atom_site_fract_z
_atom_site_U_iso_or_equiv
_atom_site_adp_type
_atom_site_occupancy
_atom_site_site_symmetry_order
_atom_site_calc_flag
_atom_site_refinement_flags_posn
_atom_site_refinement_flags_adp
_atom_site_refinement_flags_occupancy
_atom_site_disorder_assembly
_atom_site_disorder_group
N1 N -0.3743(8) -0.3946(4) -0.1730(3) 0.042(2) Uani 1 1 d . U . . .
N2 N 0.1490(7) -0.4923(4) -0.1693(3) 0.038(2) Uani 1 1 d . U . . .
N3 N 0.1470(7) -0.1621(4) -0.1932(4) 0.043(2) Uani 1 1 d . U . . .
N4 N -0.3758(7) -0.0655(4) -0.2003(4) 0.042(2) Uani 1 1 d . U . . .
C1 C -0.3356(9) -0.4008(5) -0.1311(4) 0.037(2) Uani 1 1 d . U . . .
H1 H -0.3790 -0.3916 -0.1027 0.044 Uiso 1 1 calc R . . . .
C2 C -0.2358(9) -0.4199(5) -0.1299(4) 0.036(2) Uani 1 1 d . U . . .
H2 H -0.2104 -0.4249 -0.1000 0.043 Uiso 1 1 calc R . . . .
C3 C -0.1672(9) -0.4330(5) -0.1705(4) 0.036(2) Uani 1 1 d . U . . .
C4 C -0.2123(9) -0.4285(5) -0.2150(4) 0.038(3) Uani 1 1 d . U . . .
H4 H -0.1715 -0.4398 -0.2440 0.046 Uiso 1 1 calc R . . . .
C5 C -0.3134(9) -0.4078(5) -0.2138(4) 0.041(3) Uani 1 1 d . U . . .
H5 H -0.3427 -0.4025 -0.2427 0.049 Uiso 1 1 calc R . . . .
C6 C -0.0617(9) -0.4532(5) -0.1706(4) 0.036(2) Uani 1 1 d . U . . .
C7 C -0.0133(9) -0.4600(5) -0.1273(4) 0.035(2) Uani 1 1 d . U . . .
H7 H -0.0531 -0.4511 -0.0979 0.042 Uiso 1 1 calc R . . . .
C8 C 0.0872(9) -0.4786(5) -0.1286(4) 0.037(3) Uani 1 1 d . U . . .
H8 H 0.1163 -0.4825 -0.0997 0.044 Uiso 1 1 calc R . . . .
C9 C 0.1054(9) -0.4867(5) -0.2117(4) 0.042(3) Uani 1 1 d . U . . .
H9 H 0.1476 -0.4960 -0.2405 0.051 Uiso 1 1 calc R . . . .
C10 C 0.0075(9) -0.4691(5) -0.2129(4) 0.038(2) Uani 1 1 d . U . . .
H10 H -0.0185 -0.4666 -0.2425 0.045 Uiso 1 1 calc R . . . .
C11 C 0.2561(8) -0.4966(5) -0.1707(4) 0.040(3) Uani 1 1 d . U . . .
H11A H 0.2934 -0.5268 -0.1974 0.048 Uiso 1 1 calc R . . . .
H11B H 0.2818 -0.5185 -0.1412 0.048 Uiso 1 1 calc R . . . .
C12 C 0.2708(9) -0.4223(6) -0.1765(4) 0.039(3) Uani 1 1 d . U . . .
C13 C 0.2840(9) -0.3926(5) -0.2212(4) 0.041(3) Uani 1 1 d . U . . .
H13 H 0.2940 -0.4215 -0.2484 0.050 Uiso 1 1 calc R . . . .
C14 C 0.2823(9) -0.3205(5) -0.2255(4) 0.043(3) Uani 1 1 d . U . . .
H14 H 0.2914 -0.3005 -0.2560 0.052 Uiso 1 1 calc R . . . .
C15 C 0.2679(9) -0.2773(6) -0.1867(4) 0.044(3) Uani 1 1 d . U . . .
C16 C 0.2565(8) -0.3068(5) -0.1425(4) 0.039(3) Uani 1 1 d . U . . .
H16 H 0.2470 -0.2773 -0.1156 0.047 Uiso 1 1 calc R . . . .
C17 C 0.2586(9) -0.3803(6) -0.1365(4) 0.043(3) Uani 1 1 d . U . . .
H17 H 0.2519 -0.4005 -0.1058 0.051 Uiso 1 1 calc R . . . .
C18 C 0.2529(9) -0.1962(5) -0.1921(5) 0.048(3) Uani 1 1 d . U . . .
H18A H 0.2782 -0.1775 -0.1654 0.057 Uiso 1 1 calc R . . . .
H18B H 0.2908 -0.1852 -0.2217 0.057 Uiso 1 1 calc R . . . .
C19 C 0.0836(9) -0.1560(5) -0.1537(4) 0.042(3) Uani 1 1 d . U . . .
H19 H 0.1112 -0.1671 -0.1246 0.051 Uiso 1 1 calc R . . . .
C20 C -0.0172(9) -0.1351(5) -0.1530(4) 0.036(2) Uani 1 1 d . U . . .
H20 H -0.0584 -0.1313 -0.1239 0.043 Uiso 1 1 calc R . . . .
C21 C -0.0622(10) -0.1185(5) -0.1968(4) 0.040(2) Uani 1 1 d . U . . .
C22 C 0.0076(9) -0.1240(5) -0.2374(4) 0.043(3) Uani 1 1 d . U . . .
H22 H -0.0169 -0.1120 -0.2672 0.051 Uiso 1 1 calc R . . . .
C23 C 0.1064(10) -0.1455(5) -0.2354(4) 0.044(3) Uani 1 1 d . U . . .
H23 H 0.1499 -0.1494 -0.2638 0.052 Uiso 1 1 calc R . . . .
C24 C -0.1668(9) -0.1009(5) -0.1969(4) 0.040(2) Uani 1 1 d . U . . .
C25 C -0.2355(9) -0.0930(5) -0.1563(4) 0.041(3) Uani 1 1 d . U . . .
H25 H -0.2100 -0.0996 -0.1264 0.050 Uiso 1 1 calc R . . . .
C26 C -0.3362(10) -0.0763(5) -0.1574(4) 0.046(3) Uani 1 1 d . U . . .
H26 H -0.3794 -0.0721 -0.1289 0.055 Uiso 1 1 calc R . . . .
C27 C -0.3161(10) -0.0702(5) -0.2404(5) 0.044(3) Uani 1 1 d . U . . .
H27 H -0.3451 -0.0623 -0.2694 0.053 Uiso 1 1 calc R . . . .
C28 C -0.2141(10) -0.0860(5) -0.2411(4) 0.039(2) Uani 1 1 d . U . . .
H28 H -0.1737 -0.0874 -0.2703 0.047 Uiso 1 1 calc R . . . .
C29 C -0.4860(10) -0.0609(5) -0.2001(5) 0.051(3) Uani 1 1 d . U . . .
H29A H -0.5248 -0.0309 -0.1736 0.062 Uiso 1 1 calc R . . . .
H29B H -0.5104 -0.0390 -0.2299 0.062 Uiso 1 1 calc R . . . .
C30 C -0.4986(8) -0.1359(5) -0.1950(4) 0.037(3) Uani 1 1 d . U . . .
C31 C -0.5172(9) -0.1633(6) -0.1508(4) 0.044(3) Uani 1 1 d . U . . .
H31 H -0.5312 -0.1325 -0.1244 0.053 Uiso 1 1 calc R . . . .
C32 C -0.5161(10) -0.2349(6) -0.1442(4) 0.049(3) Uani 1 1 d . U . . .
H32 H -0.5286 -0.2527 -0.1133 0.058 Uiso 1 1 calc R . . . .
C33 C -0.4966(9) -0.2814(6) -0.1827(4) 0.046(3) Uani 1 1 d . U . . .
C34 C -0.4829(9) -0.2524(6) -0.2271(4) 0.048(3) Uani 1 1 d . U . . .
H34 H -0.4733 -0.2821 -0.2539 0.057 Uiso 1 1 calc R . . . .
C35 C -0.4828(8) -0.1803(5) -0.2335(4) 0.037(3) Uani 1 1 d . U . . .
H35 H -0.4720 -0.1618 -0.2643 0.044 Uiso 1 1 calc R . . . .
C36 C -0.4823(9) -0.3612(5) -0.1763(4) 0.043(3) Uani 1 1 d . U . . .
H36A H -0.5223 -0.3712 -0.1472 0.052 Uiso 1 1 calc R . . . .
H36B H -0.5047 -0.3812 -0.2033 0.052 Uiso 1 1 calc R . . . .
N1A N -0.3791(7) 0.4329(4) -0.2096(3) 0.039(2) Uani 1 1 d . U . . .
N2A N 0.1433(7) 0.3366(4) -0.1989(3) 0.039(2) Uani 1 1 d . U . . .
N3A N 0.1478(7) 0.0065(4) -0.1735(3) 0.037(2) Uani 1 1 d . U . . .
N4A N -0.3757(8) 0.1032(4) -0.1826(4) 0.045(2) Uani 1 1 d . U . . .
C1A C -0.3179(10) 0.4196(5) -0.2492(4) 0.040(3) Uani 1 1 d . U . . .
H1A H -0.3451 0.4221 -0.2785 0.048 Uiso 1 1 calc R . . . .
C2A C -0.2165(9) 0.4024(5) -0.2482(4) 0.039(3) Uani 1 1 d . U . . .
H2A H -0.1747 0.3954 -0.2772 0.047 Uiso 1 1 calc R . . . .
C3A C -0.1712(9) 0.3947(4) -0.2055(4) 0.032(2) Uani 1 1 d . U . . .
C4A C -0.2421(9) 0.4088(5) -0.1637(4) 0.037(3) Uani 1 1 d . U . . .
H4A H -0.2174 0.4040 -0.1337 0.045 Uiso 1 1 calc R . . . .
C5A C -0.3408(9) 0.4282(5) -0.1659(4) 0.040(3) Uani 1 1 d . U . . .
H5A H -0.3851 0.4390 -0.1379 0.048 Uiso 1 1 calc R . . . .
C6A C -0.0665(9) 0.3746(5) -0.2036(4) 0.037(2) Uani 1 1 d . U . . .
C7A C 0.0047(9) 0.3629(5) -0.2440(4) 0.034(2) Uani 1 1 d . U . . .
H7A H -0.0185 0.3689 -0.2743 0.041 Uiso 1 1 calc R . . . .
C8A C 0.1036(10) 0.3438(5) -0.2409(4) 0.044(3) Uani 1 1 d . U . . .
H8A H 0.1478 0.3348 -0.2691 0.053 Uiso 1 1 calc R . . . .
C9A C 0.0783(9) 0.3470(5) -0.1585(4) 0.042(3) Uani 1 1 d . U . . .
H9A H 0.1043 0.3403 -0.1288 0.051 Uiso 1 1 calc R . . . .
C10A C -0.0224(9) 0.3665(5) -0.1601(4) 0.038(2) Uani 1 1 d . U . . .
H10A H -0.0650 0.3751 -0.1314 0.046 Uiso 1 1 calc R . . . .
C11A C 0.2494(9) 0.3031(6) -0.1955(5) 0.048(3) Uani 1 1 d . U . . .
H11C H 0.2719 0.3235 -0.1686 0.058 Uiso 1 1 calc R . . . .
H11D H 0.2895 0.3129 -0.2246 0.058 Uiso 1 1 calc R . . . .
C12A C 0.2654(8) 0.2236(5) -0.1887(4) 0.036(3) Uani 1 1 d . U . . .
C13A C 0.2517(8) 0.1947(6) -0.1446(4) 0.040(3) Uani 1 1 d . U . . .
H13A H 0.2412 0.2242 -0.1176 0.048 Uiso 1 1 calc R . . . .
C14A C 0.2533(9) 0.1220(6) -0.1391(4) 0.040(3) Uani 1 1 d . U . . .
H14A H 0.2420 0.1028 -0.1085 0.049 Uiso 1 1 calc R . . . .
C15A C 0.2709(9) 0.0785(6) -0.1773(4) 0.041(3) Uani 1 1 d . U . . .
C16A C 0.2845(9) 0.1076(5) -0.2222(4) 0.039(3) Uani 1 1 d . U . . .
H16A H 0.2949 0.0779 -0.2491 0.047 Uiso 1 1 calc R . . . .
C17A C 0.2830(9) 0.1794(5) -0.2280(4) 0.041(3) Uani 1 1 d . U . . .
H17A H 0.2940 0.1985 -0.2586 0.049 Uiso 1 1 calc R . . . .
C18A C 0.2544(9) 0.0045(5) -0.1732(4) 0.042(3) Uani 1 1 d . U . . .
H18C H 0.2939 -0.0250 -0.1998 0.050 Uiso 1 1 calc R . . . .
H18D H 0.2784 -0.0182 -0.1435 0.050 Uiso 1 1 calc R . . . .
C19A C 0.1071(10) 0.0166(5) -0.2162(4) 0.041(3) Uani 1 1 d . U . . .
H19A H 0.1503 0.0114 -0.2448 0.049 Uiso 1 1 calc R . . . .
C20A C 0.0082(9) 0.0336(5) -0.2178(4) 0.041(3) Uani 1 1 d . U . . .
H20A H -0.0169 0.0411 -0.2477 0.049 Uiso 1 1 calc R . . . .
C21A C -0.0618(9) 0.0411(4) -0.1766(4) 0.037(2) Uani 1 1 d . U . . .
C22A C -0.0160(9) 0.0288(5) -0.1336(4) 0.040(2) Uani 1 1 d . U . . .
H22A H -0.0573 0.0315 -0.1046 0.047 Uiso 1 1 calc R . . . .
C23A C 0.0845(9) 0.0134(5) -0.1330(4) 0.041(3) Uani 1 1 d . U . . .
H23A H 0.1117 0.0071 -0.1035 0.050 Uiso 1 1 calc R . . . .
C24A C -0.1676(9) 0.0611(5) -0.1775(4) 0.039(2) Uani 1 1 d . U . . .
C25A C -0.2098(9) 0.0729(5) -0.2218(4) 0.042(3) Uani 1 1 d . U . . .
H25A H -0.1669 0.0655 -0.2504 0.051 Uiso 1 1 calc R . . . .
C26A C -0.3106(10) 0.0947(5) -0.2228(5) 0.045(3) Uani 1 1 d . U . . .
H26A H -0.3367 0.1044 -0.2524 0.054 Uiso 1 1 calc R . . . .
C27A C -0.3357(10) 0.0905(5) -0.1398(4) 0.042(3) Uani 1 1 d . U . . .
H27A H -0.3796 0.0968 -0.1115 0.050 Uiso 1 1 calc R . . . .
C28A C -0.2349(9) 0.0692(5) -0.1373(4) 0.040(3) Uani 1 1 d . U . . .
H28A H -0.2103 0.0598 -0.1073 0.048 Uiso 1 1 calc R . . . .
C29A C -0.4828(9) 0.1365(6) -0.1848(5) 0.053(3) Uani 1 1 d . U . . .
H29C H -0.5219 0.1257 -0.1557 0.064 Uiso 1 1 calc R . . . .
H29D H -0.5064 0.1174 -0.2119 0.064 Uiso 1 1 calc R . . . .
C30A C -0.4969(9) 0.2181(5) -0.1905(4) 0.043(3) Uani 1 1 d . U . . .
C31A C -0.4908(9) 0.2478(6) -0.2349(4) 0.045(3) Uani 1 1 d . U . . .
H31A H -0.4858 0.2189 -0.2617 0.054 Uiso 1 1 calc R . . . .
C32A C -0.4921(8) 0.3182(6) -0.2408(4) 0.041(3) Uani 1 1 d . U . . .
H32A H -0.4860 0.3374 -0.2717 0.049 Uiso 1 1 calc R . . . .
C33A C -0.5021(9) 0.3634(6) -0.2019(4) 0.041(3) Uani 1 1 d . U . . .
C34A C -0.5131(9) 0.3328(6) -0.1576(4) 0.043(3) Uani 1 1 d . U . . .
H34A H -0.5225 0.3619 -0.1305 0.052 Uiso 1 1 calc R . . . .
C35A C -0.5108(9) 0.2618(6) -0.1520(4) 0.047(3) Uani 1 1 d . U . . .
H35A H -0.5189 0.2424 -0.1213 0.056 Uiso 1 1 calc R . . . .
C36A C -0.4874(9) 0.4377(5) -0.2081(4) 0.047(3) Uani 1 1 d . U . . .
H36C H -0.5130 0.4593 -0.2377 0.057 Uiso 1 1 calc R . . . .
H36D H -0.5246 0.4683 -0.1815 0.057 Uiso 1 1 calc R . . . .
N5 N -0.0364(10) -0.1790(5) -0.4097(4) 0.063(3) Uani 1 1 d . U . . .
N6 N -0.0586(9) -0.2888(5) -0.2995(4) 0.056(3) Uani 1 1 d . U . . .
N7 N -0.1577(9) -0.2838(5) -0.0529(4) 0.052(2) Uani 1 1 d . U . . .
C37 C 0.0556(14) -0.1874(7) -0.4307(5) 0.074(4) Uani 1 1 d . U . . .
H37 H 0.1121 -0.2078 -0.4142 0.088 Uiso 1 1 calc R . . . .
C38 C 0.0680(14) -0.1654(7) -0.4786(5) 0.077(4) Uani 1 1 d . U . . .
C39 C -0.0208(15) -0.1357(7) -0.4995(6) 0.077(4) Uani 1 1 d . U . . .
H39 H -0.0154 -0.1194 -0.5312 0.092 Uiso 1 1 calc R . . . .
C40 C -0.1128(15) -0.1293(8) -0.4770(6) 0.084(4) Uani 1 1 d . U . . .
C41 C -0.1193(13) -0.1504(8) -0.4308(5) 0.074(4) Uani 1 1 d . U . . .
H41 H -0.1833 -0.1448 -0.4135 0.089 Uiso 1 1 calc R . . . .
C42 C 0.1711(15) -0.1727(10) -0.5023(6) 0.108(5) Uani 1 1 d . U . . .
H42A H 0.2198 -0.1884 -0.4793 0.162 Uiso 1 1 calc GR . . . .
H42B H 0.1766 -0.1263 -0.5158 0.162 Uiso 1 1 calc GR . . . .
H42C H 0.1846 -0.2081 -0.5275 0.162 Uiso 1 1 calc GR . . . .
C43 C -0.2084(17) -0.0934(12) -0.5013(7) 0.127(7) Uani 1 1 d . U . . .
H43A H -0.2586 -0.1208 -0.4938 0.190 Uiso 1 1 calc GR . . . .
H43B H -0.1912 -0.0925 -0.5354 0.190 Uiso 1 1 calc GR . . . .
H43C H -0.2357 -0.0442 -0.4898 0.190 Uiso 1 1 calc GR . . . .
C44 C -0.0461(13) -0.1974(6) -0.3580(4) 0.070(4) Uani 1 1 d . U . . .
H44A H -0.1112 -0.1691 -0.3429 0.084 Uiso 1 1 calc R . . . .
H44B H 0.0079 -0.1852 -0.3428 0.084 Uiso 1 1 calc R . . . .
C45 C -0.0393(11) -0.2787(6) -0.3514(5) 0.060(3) Uani 1 1 d . U . . .
H45A H -0.0902 -0.2925 -0.3682 0.072 Uiso 1 1 calc R . . . .
H45B H 0.0279 -0.3078 -0.3635 0.072 Uiso 1 1 calc R . . . .
C46 C 0.0201(11) -0.3049(6) -0.2720(5) 0.054(3) Uani 1 1 d . U . . .
H46 H 0.0870 -0.3143 -0.2864 0.065 Uiso 1 1 calc R . . . .
C47 C 0.0020(10) -0.3071(6) -0.2246(5) 0.053(3) Uani 1 1 d . U . . .
H47 H 0.0571 -0.3218 -0.2063 0.064 Uiso 1 1 calc R . . . .
C48 C -0.0981(9) -0.2879(5) -0.2007(4) 0.042(2) Uani 1 1 d . U . . .
C49 C -0.1761(10) -0.2735(5) -0.2314(5) 0.046(3) Uani 1 1 d . U . . .
H49 H -0.2442 -0.2629 -0.2184 0.055 Uiso 1 1 calc R . . . .
C50 C -0.1529(11) -0.2749(6) -0.2799(5) 0.054(3) Uani 1 1 d . U . . .
H50 H -0.2056 -0.2656 -0.2996 0.065 Uiso 1 1 calc R . . . .
C51 C -0.1188(9) -0.2840(5) -0.1515(4) 0.043(3) Uani 1 1 d . U . . .
C52 C -0.0395(10) -0.2983(5) -0.1205(4) 0.045(3) Uani 1 1 d . U . . .
H52 H 0.0289 -0.3079 -0.1329 0.054 Uiso 1 1 calc R . . . .
C53 C -0.0666(11) -0.2976(5) -0.0732(5) 0.050(3) Uani 1 1 d . U . . .
H53 H -0.0141 -0.3082 -0.0533 0.060 Uiso 1 1 calc R . . . .
C54 C -0.2348(12) -0.2653(6) -0.0805(5) 0.057(3) Uani 1 1 d . U . . .
H54 H -0.3018 -0.2525 -0.0662 0.068 Uiso 1 1 calc R . . . .
C55 C -0.2172(9) -0.2650(5) -0.1274(4) 0.044(3) Uani 1 1 d . U . . .
H55 H -0.2726 -0.2515 -0.1455 0.053 Uiso 1 1 calc R . . . .
C56 C -0.1798(11) -0.2957(6) -0.0020(4) 0.060(3) Uani 1 1 d . U . . .
H56A H -0.2358 -0.2560 0.0110 0.072 Uiso 1 1 calc R . . . .
H56B H -0.1203 -0.2960 0.0143 0.072 Uiso 1 1 calc R . . . .
C57 C -0.2084(13) -0.3682(6) 0.0070(4) 0.064(4) Uani 1 1 d . U . . .
H57A H -0.2635 -0.3698 -0.0119 0.077 Uiso 1 1 calc R . . . .
H57B H -0.1500 -0.4082 -0.0030 0.077 Uiso 1 1 calc R . . . .
C58 C -0.2412(16) -0.3766(7) 0.0590(5) 0.091(6) Uani 1 1 d . U . . .
H58A H -0.2670 -0.4194 0.0635 0.137 Uiso 1 1 calc GR . . . .
H58B H -0.2939 -0.3342 0.0697 0.137 Uiso 1 1 calc GR . . . .
H58C H -0.1839 -0.3818 0.0771 0.137 Uiso 1 1 calc GR . . . .
N5A N -0.0316(9) 0.3271(5) -0.4289(3) 0.052(3) Uani 1 1 d . U . . .
N6A N -0.0806(9) 0.2199(4) -0.3208(3) 0.051(2) Uani 1 1 d . U . . .
N7A N -0.1444(9) 0.2202(4) -0.0730(3) 0.048(2) Uani 1 1 d . U . . .
C37A C 0.0606(12) 0.3282(6) -0.4458(5) 0.059(3) Uani 1 1 d . U . . .
H37A H 0.1134 0.3149 -0.4262 0.071 Uiso 1 1 calc R . . . .
C38A C 0.0804(11) 0.3488(7) -0.4923(5) 0.063(3) Uani 1 1 d . U . . .
C39A C 0.0016(12) 0.3655(6) -0.5186(5) 0.062(3) Uani 1 1 d . U . . .
H39A H 0.0119 0.3809 -0.5503 0.075 Uiso 1 1 calc R . . . .
C40A C -0.0893(12) 0.3609(6) -0.5013(5) 0.058(3) Uani 1 1 d . U . . .
C41A C -0.1048(12) 0.3421(6) -0.4552(5) 0.059(3) Uani 1 1 d . U . . .
H41A H -0.1699 0.3400 -0.4422 0.071 Uiso 1 1 calc R . . . .
C42A C 0.1871(13) 0.3531(10) -0.5100(5) 0.098(5) Uani 1 1 d . U . . .
H42D H 0.2284 0.3448 -0.4836 0.147 Uiso 1 1 calc GR . . . .
H42E H 0.1850 0.4008 -0.5236 0.147 Uiso 1 1 calc GR . . . .
H42F H 0.2160 0.3166 -0.5341 0.147 Uiso 1 1 calc GR . . . .
C43A C -0.1762(13) 0.3805(8) -0.5307(6) 0.090(5) Uani 1 1 d . U . . .
H43D H -0.2353 0.3700 -0.5128 0.135 Uiso 1 1 calc R . . . .
H43E H -0.1594 0.3524 -0.5597 0.135 Uiso 1 1 calc R . . . .
H43F H -0.1906 0.4317 -0.5386 0.135 Uiso 1 1 calc R . . . .
C44A C -0.0492(11) 0.3078(6) -0.3776(4) 0.056(3) Uani 1 1 d . U . . .
H44C H -0.1095 0.3424 -0.3628 0.067 Uiso 1 1 calc R . . . .
H44D H 0.0087 0.3112 -0.3613 0.067 Uiso 1 1 calc R . . . .
C45A C -0.0635(12) 0.2314(6) -0.3717(4) 0.061(4) Uani 1 1 d . U . . .
H45C H -0.1217 0.2271 -0.3875 0.073 Uiso 1 1 calc R . . . .
H45D H -0.0031 0.1958 -0.3854 0.073 Uiso 1 1 calc R . . . .
C46A C 0.0006(11) 0.2019(5) -0.2967(4) 0.049(3) Uani 1 1 d . U . . .
H46A H 0.0658 0.1881 -0.3131 0.058 Uiso 1 1 calc R . . . .
C47A C -0.0114(10) 0.2037(5) -0.2479(4) 0.044(3) Uani 1 1 d . U . . .
H47A H 0.0460 0.1919 -0.2310 0.053 Uiso 1 1 calc R . . . .
C48A C -0.1095(10) 0.2230(5) -0.2224(4) 0.040(2) Uani 1 1 d . U . . .
C49A C -0.1901(9) 0.2374(5) -0.2490(4) 0.037(2) Uani 1 1 d . U . . .
H49A H -0.2565 0.2484 -0.2338 0.044 Uiso 1 1 calc R . . . .
C50A C -0.1744(11) 0.2358(5) -0.2974(4) 0.050(3) Uani 1 1 d . U . . .
H50A H -0.2306 0.2461 -0.3151 0.060 Uiso 1 1 calc R . . . .
C51A C -0.1194(9) 0.2253(5) -0.1716(4) 0.036(2) Uani 1 1 d . U . . .
C52A C -0.0358(10) 0.2081(5) -0.1437(4) 0.044(3) Uani 1 1 d . U . . .
H52A H 0.0309 0.1983 -0.1586 0.053 Uiso 1 1 calc R . . . .
C53A C -0.0530(11) 0.2059(5) -0.0966(5) 0.047(3) Uani 1 1 d . U . . .
H53A H 0.0032 0.1934 -0.0789 0.057 Uiso 1 1 calc R . . . .
C54A C -0.2275(11) 0.2388(5) -0.0966(4) 0.047(3) Uani 1 1 d . U . . .
H54A H -0.2924 0.2489 -0.0798 0.057 Uiso 1 1 calc R . . . .
C55A C -0.2165(10) 0.2427(5) -0.1449(4) 0.041(3) Uani 1 1 d . U . . .
H55A H -0.2745 0.2574 -0.1612 0.050 Uiso 1 1 calc R . . . .
C56A C -0.1581(12) 0.2085(6) -0.0217(4) 0.061(4) Uani 1 1 d . U . . .
H56C H -0.2149 0.2467 -0.0077 0.074 Uiso 1 1 calc R . . . .
H56D H -0.0971 0.2117 -0.0078 0.074 Uiso 1 1 calc R . . . .
C57A C -0.1783(13) 0.1351(6) -0.0096(4) 0.069(4) Uani 1 1 d . U . . .
H57C H -0.1210 0.0969 -0.0232 0.083 Uiso 1 1 calc R . . . .
H57D H -0.2387 0.1316 -0.0239 0.083 Uiso 1 1 calc R . . . .
C58A C -0.1939(18) 0.1239(8) 0.0439(5) 0.109(7) Uani 1 1 d . U . . .
H58D H -0.2557 0.1085 0.0519 0.163 Uiso 1 1 calc GR . . . .
H58E H -0.1991 0.1689 0.0599 0.163 Uiso 1 1 calc GR . . . .
H58F H -0.1370 0.0870 0.0539 0.163 Uiso 1 1 calc GR . . . .
N3S N 0.3052(9) 0.4317(6) -0.2854(4) 0.069(3) Uani 1 1 d . U . . .
C5S C 0.3023(10) 0.4268(8) -0.3238(6) 0.065(4) Uani 1 1 d . U . . .
C6S C 0.2978(12) 0.4160(10) -0.3742(5) 0.090(5) Uani 1 1 d . U . . .
H6SA H 0.3659 0.3992 -0.3898 0.136 Uiso 1 1 calc GR . . . .
H6SB H 0.2640 0.4614 -0.3885 0.136 Uiso 1 1 calc GR . . . .
H6SC H 0.2605 0.3801 -0.3777 0.136 Uiso 1 1 calc GR . . . .
N1S N -0.4691(10) 0.0630(7) -0.2991(5) 0.078(4) Uani 1 1 d . U . . .
C1S C -0.4445(15) 0.0855(11) -0.3341(7) 0.105(7) Uani 1 1 d . U . . .
C2S C -0.413(2) 0.1161(14) -0.3817(7) 0.169(10) Uani 1 1 d . U . . .
H2SA H -0.3575 0.0805 -0.3982 0.253 Uiso 1 1 calc GR . . . .
H2SB H -0.3916 0.1595 -0.3768 0.253 Uiso 1 1 calc GR . . . .
H2SC H -0.4699 0.1278 -0.4006 0.253 Uiso 1 1 calc GR . . . .
N2S N -0.4721(11) 0.5802(6) -0.2985(4) 0.071(3) Uani 1 1 d . U . . .
C4S C -0.3348(15) 0.5617(12) -0.3719(7) 0.134(8) Uani 1 1 d . U . . .
H4SA H -0.3532 0.5351 -0.3966 0.200 Uiso 1 1 calc GR . . . .
H4SB H -0.2705 0.5348 -0.3617 0.200 Uiso 1 1 calc GR . . . .
H4SC H -0.3289 0.6087 -0.3843 0.200 Uiso 1 1 calc GR . . . .
C3S C -0.4139(13) 0.5719(7) -0.3308(6) 0.066(4) Uani 1 1 d . U . . .
P1 P -0.1488(3) 0.40843(16) -0.01265(12) 0.0554(10) Uani 1 1 d . U . . .
F1 F -0.0746(7) 0.4369(4) 0.0163(3) 0.080(2) Uani 1 1 d . U . . .
F2 F -0.1588(8) 0.3519(4) 0.0288(3) 0.087(3) Uani 1 1 d . U . . .
F3 F -0.2200(6) 0.3795(3) -0.0424(3) 0.071(2) Uani 1 1 d . U . . .
F4 F -0.1364(6) 0.4630(3) -0.0539(3) 0.071(2) Uani 1 1 d . U . . .
F5 F -0.0575(6) 0.3499(3) -0.0369(3) 0.072(2) Uani 1 1 d . U . . .
F6 F -0.2405(7) 0.4658(4) 0.0130(3) 0.092(3) Uani 1 1 d . U . . .
P2 P -0.0170(3) 0.50480(16) -0.36252(12) 0.0542(10) Uani 1 1 d . U . . .
F7 F 0.0482(8) 0.5383(4) -0.3318(4) 0.109(3) Uani 1 1 d . U . . .
F8 F -0.0891(7) 0.5004(5) -0.3173(3) 0.094(3) Uani 1 1 d . U . . .
F9 F -0.0748(7) 0.4698(4) -0.3937(3) 0.091(3) Uani 1 1 d . U . . .
F10 F 0.0602(8) 0.5098(5) -0.4061(3) 0.112(3) Uani 1 1 d . U . . .
F11 F 0.0516(6) 0.4267(3) -0.3512(2) 0.065(2) Uani 1 1 d . U . . .
F12 F -0.0853(7) 0.5812(3) -0.3745(3) 0.074(2) Uani 1 1 d . U . . .
P3 P -0.3825(3) 0.3486(2) -0.38790(15) 0.0769(12) Uani 1 1 d . U . . .
F13 F -0.2927(6) 0.3636(4) -0.3618(3) 0.076(2) Uani 1 1 d . U . . .
F14 F -0.3954(8) 0.2915(5) -0.3485(3) 0.107(3) Uani 1 1 d . U . . .
F15 F -0.4690(9) 0.3329(7) -0.4135(4) 0.136(4) Uani 1 1 d . U . . .
F16 F -0.3642(8) 0.4060(5) -0.4274(3) 0.106(3) Uani 1 1 d . U . . .
F17 F -0.3014(8) 0.2864(5) -0.4156(3) 0.108(3) Uani 1 1 d . U . . .
F18 F -0.4584(6) 0.4116(5) -0.3579(3) 0.098(3) Uani 1 1 d . U . . .
P4 P 0.1476(4) 0.09340(17) 0.00677(13) 0.0710(12) Uani 1 1 d . U . . .
F19 F 0.2147(9) 0.1228(4) 0.0372(3) 0.116(3) Uani 1 1 d . U . . .
F20 F 0.1439(10) 0.0349(4) 0.0435(3) 0.118(4) Uani 1 1 d . U . . .
F21 F 0.0753(9) 0.0662(5) -0.0216(3) 0.109(3) Uani 1 1 d . U . . .
F22 F 0.1418(9) 0.1551(4) -0.0306(3) 0.109(3) Uani 1 1 d . U . . .
F23 F 0.2350(9) 0.0421(5) -0.0261(4) 0.117(3) Uani 1 1 d . U . . .
F24 F 0.0576(9) 0.1467(5) 0.0361(3) 0.120(3) Uani 1 1 d . U . . .
P5 P 0.2695(3) 0.19566(19) -0.37569(13) 0.0684(11) Uani 1 1 d . U . . .
F25 F 0.3587(7) 0.2103(4) -0.3507(3) 0.090(2) Uani 1 1 d . U . . .
F26 F 0.2528(7) 0.1392(4) -0.3346(3) 0.079(2) Uani 1 1 d . U . . .
F27 F 0.1749(7) 0.1824(4) -0.3997(3) 0.079(2) Uani 1 1 d . U . . .
F28 F 0.2836(6) 0.2514(4) -0.4156(3) 0.079(2) Uani 1 1 d . U . . .
F29 F 0.3428(7) 0.1319(4) -0.4052(3) 0.091(3) Uani 1 1 d . U . . .
F30 F 0.1921(6) 0.2593(4) -0.3457(3) 0.076(2) Uani 1 1 d . U . . .
P6 P -0.1239(6) 0.0293(3) -0.3714(2) 0.0867(14) Uani 0.638(5) 1 d . U P A 1
F31 F -0.0437(10) -0.0320(5) -0.3994(4) 0.0867(14) Uani 0.638(5) 1 d . U P A 1
F32 F -0.1800(10) -0.0309(5) -0.3526(4) 0.0867(14) Uani 0.638(5) 1 d . U P A 1
F33 F -0.2078(9) 0.0862(5) -0.3414(4) 0.0867(14) Uani 0.638(5) 1 d . U P A 1
F34 F -0.0692(11) 0.0869(5) -0.3921(4) 0.0867(14) Uani 0.638(5) 1 d . U P A 1
F35 F -0.0627(10) 0.0145(6) -0.3267(4) 0.0867(14) Uani 0.638(5) 1 d . U P A 1
F36 F -0.1907(10) 0.0370(5) -0.4145(4) 0.0867(14) Uani 0.638(5) 1 d . U P A 1
P6A P -0.0452(10) 0.0171(5) -0.3690(4) 0.0867(14) Uani 0.362(5) 1 d . U P A 2
F31A F 0.0341(14) -0.0507(8) -0.3545(7) 0.0867(14) Uani 0.362(5) 1 d . U P A 2
F32A F -0.1203(15) -0.0265(9) -0.3509(7) 0.0867(14) Uani 0.362(5) 1 d . U P A 2
F33A F -0.1294(15) 0.0858(9) -0.3847(7) 0.0867(14) Uani 0.362(5) 1 d . U P A 2
F34A F 0.0362(15) 0.0583(9) -0.3813(6) 0.0867(14) Uani 0.362(5) 1 d . U P A 2
F35A F -0.0640(16) 0.0544(9) -0.3220(6) 0.0867(14) Uani 0.362(5) 1 d . U P A 2
F36A F -0.0369(17) -0.0049(9) -0.4194(6) 0.0867(14) Uani 0.362(5) 1 d . U P A 2
P7 P -0.3614(5) -0.2208(4) -0.3749(2) 0.1161(17) Uani 1 1 d . U . . .
F37 F -0.2515(8) -0.2560(5) -0.3961(3) 0.115(3) Uani 1 1 d . U . . .
F38 F -0.3509(10) -0.2767(8) -0.3321(4) 0.150(4) Uani 1 1 d . U . . .
F39 F -0.4674(10) -0.1862(9) -0.3538(5) 0.180(5) Uani 1 1 d . U . . .
F40 F -0.3712(9) -0.1649(7) -0.4148(4) 0.145(4) Uani 1 1 d . U . . .
F41 F -0.3996(10) -0.2738(8) -0.4060(4) 0.149(4) Uani 1 1 d . U . . .
F42 F -0.3183(8) -0.1669(5) -0.3464(4) 0.115(3) Uani 1 1 d . U . . .
P8 P -0.4890(8) 0.2455(9) -0.0049(3) 0.161(3) Uani 0.71(2) 1 d . U P B 1
F43 F -0.5573(13) 0.3028(11) 0.0307(5) 0.161(3) Uani 0.71(2) 1 d . U P B 1
F44 F -0.5006(14) 0.1850(11) 0.0342(5) 0.161(3) Uani 0.71(2) 1 d . U P B 1
F45 F -0.4221(12) 0.1862(13) -0.0396(6) 0.161(3) Uani 0.71(2) 1 d . U P B 1
F46 F -0.4774(15) 0.3056(13) -0.0427(5) 0.161(3) Uani 0.71(2) 1 d . U P B 1
F47 F -0.3914(11) 0.2511(13) 0.0175(6) 0.161(3) Uani 0.71(2) 1 d . U P B 1
F48 F -0.5864(12) 0.2390(12) -0.0264(6) 0.161(3) Uani 0.71(2) 1 d . U P B 1
P8A P -0.4838(16) 0.219(2) -0.0030(7) 0.161(3) Uani 0.29(2) 1 d . U P B 2
F43A F -0.561(3) 0.292(2) 0.0199(13) 0.161(3) Uani 0.29(2) 1 d . U P B 2
F44A F -0.538(3) 0.171(2) 0.0352(11) 0.161(3) Uani 0.29(2) 1 d . U P B 2
F45A F -0.406(3) 0.145(3) -0.0251(13) 0.161(3) Uani 0.29(2) 1 d . U P B 2
F46A F -0.434(3) 0.268(3) -0.0409(11) 0.161(3) Uani 0.29(2) 1 d . U P B 2
F47A F -0.404(2) 0.223(3) 0.0349(14) 0.161(3) Uani 0.29(2) 1 d . U P B 2
F48A F -0.563(3) 0.213(3) -0.0402(12) 0.161(3) Uani 0.29(2) 1 d . U P B 2

loop_
_atom_site_aniso_label
_atom_site_aniso_U_11
_atom_site_aniso_U_22
_atom_site_aniso_U_33
_atom_site_aniso_U_23
_atom_site_aniso_U_13
_atom_site_aniso_U_12
N1 0.041(5) 0.033(4) 0.057(6) 0.002(4) -0.009(4) -0.019(4)
N2 0.027(5) 0.025(4) 0.064(6) 0.004(4) -0.005(4) -0.012(4)
N3 0.028(5) 0.040(5) 0.068(6) -0.003(5) -0.016(4) -0.019(4)
N4 0.038(5) 0.028(4) 0.068(6) 0.002(4) -0.017(4) -0.020(4)
C1 0.036(6) 0.027(5) 0.054(6) 0.001(5) -0.005(5) -0.022(5)
C2 0.036(6) 0.020(5) 0.053(6) 0.003(5) -0.005(5) -0.011(5)
C3 0.041(5) 0.024(5) 0.048(6) 0.002(5) -0.008(4) -0.020(5)
C4 0.047(6) 0.016(5) 0.057(6) -0.005(5) -0.016(5) -0.012(5)
C5 0.040(6) 0.024(5) 0.059(6) 0.010(5) -0.010(5) -0.008(6)
C6 0.039(5) 0.018(5) 0.056(7) 0.002(5) -0.005(4) -0.017(5)
C7 0.037(6) 0.018(5) 0.054(6) 0.002(5) -0.005(5) -0.014(5)
C8 0.038(6) 0.015(5) 0.058(6) 0.005(5) -0.008(5) -0.005(5)
C9 0.033(6) 0.034(6) 0.061(7) 0.005(5) -0.006(5) -0.009(6)
C10 0.041(6) 0.017(5) 0.059(6) 0.003(5) -0.008(5) -0.013(5)
C11 0.024(5) 0.026(5) 0.069(8) 0.003(4) -0.004(5) -0.004(5)
C12 0.023(7) 0.044(5) 0.061(7) 0.009(4) -0.019(6) -0.025(5)
C13 0.041(8) 0.037(5) 0.058(6) -0.002(4) -0.011(6) -0.029(6)
C14 0.044(8) 0.037(5) 0.053(6) 0.015(4) -0.014(6) -0.016(6)
C15 0.038(7) 0.037(5) 0.066(7) 0.009(4) -0.023(6) -0.018(5)
C16 0.029(7) 0.038(5) 0.054(6) -0.004(4) -0.006(6) -0.014(5)
C17 0.031(7) 0.048(5) 0.060(7) 0.006(4) -0.011(6) -0.027(6)
C18 0.032(6) 0.031(5) 0.087(9) 0.009(5) -0.024(6) -0.013(5)
C19 0.040(6) 0.032(6) 0.062(7) -0.006(5) -0.015(5) -0.018(6)
C20 0.038(6) 0.025(5) 0.056(6) -0.003(5) -0.010(5) -0.027(5)
C21 0.050(5) 0.024(5) 0.054(7) -0.006(5) -0.011(4) -0.021(6)
C22 0.040(6) 0.038(6) 0.055(6) -0.001(5) -0.015(5) -0.014(6)
C23 0.043(6) 0.033(6) 0.061(7) -0.005(5) -0.014(5) -0.017(6)
C24 0.044(5) 0.024(5) 0.057(7) 0.003(5) -0.012(4) -0.017(5)
C25 0.045(6) 0.031(6) 0.054(6) 0.005(5) -0.016(5) -0.016(6)
C26 0.044(6) 0.032(6) 0.065(7) 0.005(5) -0.005(5) -0.018(6)
C27 0.051(6) 0.015(5) 0.069(7) 0.009(5) -0.015(5) -0.011(6)
C28 0.052(6) 0.023(5) 0.050(6) -0.003(5) -0.012(5) -0.019(6)
C29 0.045(6) 0.034(5) 0.088(9) 0.007(5) -0.017(6) -0.030(6)
C30 0.013(6) 0.030(5) 0.071(7) 0.004(4) -0.010(5) -0.007(5)
C31 0.031(7) 0.041(5) 0.066(7) 0.001(5) -0.002(6) -0.023(6)
C32 0.053(8) 0.045(5) 0.063(7) 0.007(4) -0.013(6) -0.038(6)
C33 0.046(8) 0.037(5) 0.062(7) 0.008(4) -0.015(6) -0.022(5)
C34 0.048(8) 0.046(5) 0.059(7) 0.001(5) -0.017(6) -0.025(6)
C35 0.023(6) 0.040(4) 0.051(5) 0.008(4) -0.023(5) -0.008(5)
C36 0.036(6) 0.037(5) 0.065(8) -0.005(5) -0.006(5) -0.023(5)
N1A 0.039(5) 0.025(4) 0.058(6) 0.001(4) -0.010(4) -0.018(4)
N2A 0.033(5) 0.025(4) 0.066(6) -0.011(4) -0.016(4) -0.014(4)
N3A 0.036(5) 0.024(4) 0.059(6) 0.003(4) -0.014(4) -0.019(4)
N4A 0.038(5) 0.025(4) 0.080(7) 0.006(5) -0.014(4) -0.021(4)
C1A 0.047(6) 0.029(5) 0.055(6) 0.003(5) -0.019(5) -0.023(6)
C2A 0.043(6) 0.040(6) 0.045(6) 0.000(5) -0.006(5) -0.028(6)
C3A 0.039(5) 0.009(4) 0.054(6) -0.001(4) -0.006(4) -0.015(5)
C4A 0.048(6) 0.024(5) 0.045(6) 0.004(5) -0.009(5) -0.016(6)
C5A 0.042(6) 0.021(5) 0.058(6) 0.000(5) -0.004(5) -0.012(5)
C6A 0.050(5) 0.017(5) 0.046(6) 0.000(4) -0.011(4) -0.011(5)
C7A 0.037(6) 0.021(5) 0.054(6) 0.006(5) -0.013(5) -0.020(5)
C8A 0.045(6) 0.031(6) 0.062(7) 0.006(5) -0.015(5) -0.018(6)
C9A 0.044(6) 0.025(5) 0.063(7) -0.012(5) -0.017(5) -0.012(6)
C10A 0.040(6) 0.032(6) 0.052(6) -0.004(5) -0.008(5) -0.024(6)
C11A 0.033(6) 0.038(5) 0.079(9) 0.008(5) -0.014(6) -0.016(5)
C12A 0.026(7) 0.031(4) 0.058(6) 0.002(4) -0.006(6) -0.019(5)
C13A 0.025(7) 0.046(5) 0.053(6) -0.002(4) -0.002(6) -0.017(5)
C14A 0.033(7) 0.052(5) 0.045(6) -0.001(4) -0.002(6) -0.027(6)
C15A 0.036(7) 0.046(5) 0.053(7) 0.007(4) -0.012(6) -0.031(5)
C16A 0.039(8) 0.041(5) 0.050(6) -0.007(4) -0.011(6) -0.028(6)
C17A 0.038(8) 0.043(5) 0.052(6) 0.013(4) -0.021(6) -0.026(6)
C18A 0.031(6) 0.037(5) 0.065(8) 0.002(5) -0.011(5) -0.020(5)
C19A 0.046(6) 0.030(5) 0.055(6) 0.007(5) -0.014(5) -0.022(6)
C20A 0.043(6) 0.024(5) 0.061(7) 0.002(5) -0.015(5) -0.014(6)
C21A 0.045(5) 0.007(4) 0.059(7) 0.007(4) -0.016(4) -0.004(5)
C22A 0.042(6) 0.029(5) 0.055(6) -0.006(5) -0.005(5) -0.022(6)
C23A 0.041(6) 0.028(5) 0.058(6) 0.004(5) -0.010(5) -0.011(6)
C24A 0.043(5) 0.009(5) 0.068(7) -0.007(5) -0.010(4) -0.008(5)
C25A 0.041(6) 0.019(5) 0.067(7) -0.003(5) -0.013(5) -0.006(5)
C26A 0.047(6) 0.016(5) 0.078(7) 0.009(5) -0.014(5) -0.017(6)
C27A 0.043(6) 0.018(5) 0.069(7) -0.008(5) -0.004(5) -0.017(5)
C28A 0.047(6) 0.012(5) 0.062(7) -0.001(5) -0.012(5) -0.008(5)
C29A 0.037(6) 0.038(5) 0.088(9) 0.001(5) -0.009(6) -0.016(6)
C30A 0.038(7) 0.033(5) 0.068(7) 0.005(4) -0.010(6) -0.027(5)
C31A 0.031(7) 0.049(5) 0.062(7) -0.001(5) -0.009(6) -0.023(6)
C32A 0.015(6) 0.046(5) 0.066(7) 0.009(4) -0.018(6) -0.014(5)
C33A 0.021(6) 0.042(5) 0.066(7) 0.005(4) -0.012(6) -0.016(5)
C34A 0.030(7) 0.043(5) 0.064(7) -0.001(5) -0.012(6) -0.020(6)
C35A 0.044(8) 0.047(5) 0.061(7) 0.007(4) -0.018(6) -0.028(6)
C36A 0.039(6) 0.030(5) 0.075(8) 0.010(5) -0.022(5) -0.008(5)
N5 0.092(8) 0.042(5) 0.065(6) -0.010(4) -0.005(5) -0.038(6)
N6 0.073(7) 0.042(5) 0.068(6) -0.004(4) 0.007(5) -0.047(6)
N7 0.069(7) 0.042(5) 0.054(6) -0.016(4) 0.007(5) -0.032(6)
C37 0.094(9) 0.064(8) 0.068(8) -0.013(7) 0.006(7) -0.034(8)
C38 0.112(9) 0.058(8) 0.073(8) -0.010(7) 0.003(7) -0.050(8)
C39 0.127(10) 0.058(8) 0.062(9) -0.007(6) -0.004(7) -0.055(9)
C40 0.117(10) 0.071(9) 0.079(9) 0.000(7) -0.018(8) -0.048(9)
C41 0.090(9) 0.083(9) 0.063(8) -0.013(7) -0.008(7) -0.043(8)
C42 0.128(11) 0.117(13) 0.087(12) -0.001(10) 0.023(10) -0.060(12)
C43 0.137(13) 0.154(17) 0.103(14) 0.008(12) -0.047(12) -0.049(14)
C44 0.111(12) 0.053(6) 0.052(7) -0.005(5) 0.000(7) -0.035(7)
C45 0.070(10) 0.049(6) 0.071(7) -0.004(6) 0.006(6) -0.038(7)
C46 0.056(8) 0.032(6) 0.080(7) 0.004(6) 0.009(5) -0.028(6)
C47 0.049(7) 0.044(6) 0.077(7) -0.004(6) 0.002(6) -0.034(6)
C48 0.041(7) 0.025(5) 0.068(6) 0.003(5) 0.000(4) -0.025(5)
C49 0.040(7) 0.032(6) 0.075(6) 0.000(6) 0.000(5) -0.031(6)
C50 0.062(7) 0.040(6) 0.073(7) 0.007(6) -0.008(6) -0.037(7)
C51 0.044(7) 0.026(5) 0.068(6) 0.005(5) 0.002(4) -0.028(6)
C52 0.041(7) 0.036(6) 0.067(6) -0.003(6) 0.004(5) -0.028(6)
C53 0.068(7) 0.028(6) 0.067(6) -0.009(6) -0.005(6) -0.034(6)
C54 0.069(8) 0.040(6) 0.065(7) 0.002(6) 0.004(6) -0.024(7)
C55 0.040(6) 0.029(5) 0.068(6) 0.005(5) -0.004(5) -0.017(6)
C56 0.078(10) 0.049(7) 0.062(6) 0.001(6) -0.001(6) -0.036(7)
C57 0.107(12) 0.049(7) 0.052(7) -0.012(5) -0.007(7) -0.048(7)
C58 0.181(19) 0.060(8) 0.052(8) -0.004(6) -0.006(9) -0.068(10)
N5A 0.081(8) 0.048(5) 0.043(6) -0.003(4) 0.001(5) -0.044(6)
N6A 0.083(7) 0.031(5) 0.044(5) 0.002(4) -0.004(5) -0.025(5)
N7A 0.082(7) 0.031(5) 0.043(5) -0.006(4) -0.005(5) -0.037(5)
C37A 0.070(8) 0.063(7) 0.053(7) 0.002(6) 0.006(6) -0.037(7)
C38A 0.070(8) 0.058(7) 0.055(8) 0.005(6) 0.009(6) -0.012(7)
C39A 0.090(8) 0.052(7) 0.058(8) 0.016(6) -0.004(6) -0.045(8)
C40A 0.086(8) 0.044(6) 0.057(7) 0.004(6) -0.005(6) -0.040(7)
C41A 0.075(9) 0.056(7) 0.057(7) -0.001(6) -0.004(6) -0.039(7)
C42A 0.087(9) 0.153(15) 0.060(10) 0.028(10) 0.010(8) -0.050(11)
C43A 0.100(11) 0.100(11) 0.089(11) 0.041(9) -0.030(9) -0.054(10)
C44A 0.088(10) 0.043(6) 0.044(6) 0.002(5) 0.006(6) -0.037(6)
C45A 0.106(11) 0.053(6) 0.044(6) -0.003(5) -0.003(6) -0.060(7)
C46A 0.069(8) 0.029(6) 0.052(6) -0.009(5) 0.000(5) -0.021(6)
C47A 0.052(6) 0.036(6) 0.053(6) 0.002(5) -0.003(5) -0.028(6)
C48A 0.052(7) 0.024(5) 0.054(5) -0.002(5) -0.003(4) -0.030(5)
C49A 0.048(6) 0.024(5) 0.047(5) -0.002(4) -0.003(4) -0.027(5)
C50A 0.073(7) 0.035(6) 0.057(6) -0.002(5) -0.014(6) -0.038(6)
C51A 0.050(7) 0.020(5) 0.049(5) -0.006(5) -0.006(4) -0.026(5)
C52A 0.058(7) 0.031(6) 0.055(6) 0.003(5) -0.009(5) -0.030(6)
C53A 0.069(6) 0.025(5) 0.059(5) -0.002(5) -0.013(5) -0.030(5)
C54A 0.064(7) 0.036(6) 0.053(6) 0.001(5) -0.001(5) -0.035(6)
C55A 0.057(7) 0.023(5) 0.054(6) -0.002(5) -0.006(5) -0.028(6)
C56A 0.101(11) 0.047(6) 0.048(6) -0.006(5) -0.015(6) -0.037(7)
C57A 0.128(13) 0.036(6) 0.050(7) 0.005(5) -0.021(8) -0.028(7)
C58A 0.21(2) 0.065(9) 0.052(8) -0.002(7) -0.001(11) -0.047(11)
N3S 0.050(8) 0.086(8) 0.063(7) -0.015(7) 0.003(7) -0.006(6)
C5S 0.026(8) 0.097(10) 0.071(8) 0.001(9) -0.003(9) -0.015(7)
C6S 0.069(11) 0.140(14) 0.068(8) -0.003(9) 0.000(9) -0.039(11)
N1S 0.069(9) 0.095(9) 0.073(9) 0.002(7) -0.028(8) -0.019(7)
C1S 0.085(14) 0.136(15) 0.079(12) 0.014(10) -0.019(10) 0.002(11)
C2S 0.22(3) 0.19(2) 0.088(14) 0.019(14) 0.000(16) -0.06(2)
N2S 0.089(10) 0.064(7) 0.065(9) -0.001(6) -0.016(6) -0.024(7)
C4S 0.097(16) 0.19(2) 0.121(16) -0.045(15) 0.020(10) -0.048(15)
C3S 0.094(13) 0.054(8) 0.063(10) -0.001(7) -0.022(7) -0.034(8)
P1 0.085(3) 0.0409(17) 0.052(2) -0.0021(14) -0.0062(19) -0.0384(18)
F1 0.126(7) 0.068(4) 0.073(5) -0.004(3) -0.027(5) -0.064(5)
F2 0.158(9) 0.072(4) 0.056(4) 0.006(3) -0.016(5) -0.076(5)
F3 0.091(6) 0.054(4) 0.080(5) -0.015(3) -0.019(4) -0.034(4)
F4 0.099(6) 0.055(4) 0.072(5) 0.017(3) -0.012(4) -0.042(4)
F5 0.089(5) 0.057(4) 0.077(5) -0.008(3) -0.022(4) -0.026(4)
F6 0.107(6) 0.061(4) 0.116(7) -0.038(4) 0.022(5) -0.043(4)
P2 0.087(3) 0.0441(17) 0.046(2) 0.0007(14) -0.0028(19) -0.0443(18)
F7 0.123(8) 0.073(5) 0.150(7) -0.029(5) -0.042(6) -0.047(5)
F8 0.080(6) 0.109(6) 0.077(5) 0.031(4) 0.008(4) -0.007(5)
F9 0.105(7) 0.050(4) 0.126(6) -0.030(4) -0.057(5) -0.012(4)
F10 0.104(7) 0.116(7) 0.100(6) 0.053(5) 0.019(5) -0.018(5)
F11 0.068(5) 0.056(4) 0.076(5) 0.006(3) -0.003(4) -0.027(3)
F12 0.106(6) 0.048(3) 0.073(5) 0.005(3) -0.002(4) -0.035(4)
P3 0.068(3) 0.097(3) 0.075(3) -0.016(2) 0.003(2) -0.039(2)
F13 0.072(5) 0.085(5) 0.077(5) 0.007(4) -0.018(4) -0.030(4)
F14 0.115(8) 0.106(6) 0.108(6) 0.004(5) 0.019(5) -0.057(5)
F15 0.113(7) 0.198(11) 0.124(8) -0.045(6) -0.025(6) -0.077(7)
F16 0.108(8) 0.134(6) 0.077(6) 0.019(5) -0.010(5) -0.035(6)
F17 0.114(7) 0.100(5) 0.118(7) -0.045(5) 0.031(6) -0.050(5)
F18 0.062(5) 0.110(6) 0.110(6) -0.010(4) 0.000(5) -0.005(5)
P4 0.135(4) 0.0490(19) 0.048(2) -0.0061(15) -0.002(2) -0.061(2)
F19 0.183(9) 0.062(5) 0.128(7) -0.002(4) -0.077(7) -0.051(5)
F20 0.214(12) 0.074(5) 0.089(6) 0.014(4) -0.017(6) -0.080(6)
F21 0.160(8) 0.088(6) 0.109(7) -0.018(4) -0.029(6) -0.077(6)
F22 0.206(11) 0.067(4) 0.091(6) 0.011(4) -0.062(6) -0.085(5)
F23 0.156(8) 0.084(5) 0.118(7) -0.019(5) 0.014(6) -0.054(5)
F24 0.165(8) 0.089(5) 0.112(7) -0.036(5) -0.016(6) -0.036(6)
P5 0.078(3) 0.070(2) 0.058(3) 0.0039(17) -0.007(2) -0.023(2)
F25 0.103(6) 0.090(5) 0.092(6) 0.014(4) -0.027(5) -0.047(5)
F26 0.099(7) 0.070(4) 0.077(5) 0.015(4) -0.021(4) -0.036(4)
F27 0.090(5) 0.074(5) 0.078(5) 0.001(4) -0.024(4) -0.022(4)
F28 0.084(6) 0.078(4) 0.072(5) 0.015(4) 0.000(4) -0.020(4)
F29 0.091(6) 0.080(5) 0.090(6) 0.001(4) 0.003(5) -0.007(4)
F30 0.091(6) 0.067(4) 0.076(5) -0.003(3) 0.007(4) -0.037(4)
P6 0.137(4) 0.0561(18) 0.079(2) -0.0028(16) -0.010(3) -0.047(2)
F31 0.137(4) 0.0561(18) 0.079(2) -0.0028(16) -0.010(3) -0.047(2)
F32 0.137(4) 0.0561(18) 0.079(2) -0.0028(16) -0.010(3) -0.047(2)
F33 0.137(4) 0.0561(18) 0.079(2) -0.0028(16) -0.010(3) -0.047(2)
F34 0.137(4) 0.0561(18) 0.079(2) -0.0028(16) -0.010(3) -0.047(2)
F35 0.137(4) 0.0561(18) 0.079(2) -0.0028(16) -0.010(3) -0.047(2)
F36 0.137(4) 0.0561(18) 0.079(2) -0.0028(16) -0.010(3) -0.047(2)
P6A 0.137(4) 0.0561(18) 0.079(2) -0.0028(16) -0.010(3) -0.047(2)
F31A 0.137(4) 0.0561(18) 0.079(2) -0.0028(16) -0.010(3) -0.047(2)
F32A 0.137(4) 0.0561(18) 0.079(2) -0.0028(16) -0.010(3) -0.047(2)
F33A 0.137(4) 0.0561(18) 0.079(2) -0.0028(16) -0.010(3) -0.047(2)
F34A 0.137(4) 0.0561(18) 0.079(2) -0.0028(16) -0.010(3) -0.047(2)
F35A 0.137(4) 0.0561(18) 0.079(2) -0.0028(16) -0.010(3) -0.047(2)
F36A 0.137(4) 0.0561(18) 0.079(2) -0.0028(16) -0.010(3) -0.047(2)
P7 0.092(4) 0.169(5) 0.097(4) -0.018(3) -0.015(3) -0.046(4)
F37 0.100(6) 0.119(7) 0.120(8) 0.000(5) 0.005(5) -0.026(5)
F38 0.164(11) 0.231(10) 0.090(7) 0.020(7) -0.023(6) -0.117(9)
F39 0.103(7) 0.295(15) 0.136(9) -0.066(8) 0.010(6) -0.041(7)
F40 0.122(9) 0.170(8) 0.131(8) 0.007(6) -0.026(6) -0.012(7)
F41 0.146(9) 0.233(11) 0.097(7) -0.040(7) -0.007(7) -0.098(9)
F42 0.092(7) 0.119(6) 0.125(7) -0.029(5) -0.008(6) -0.007(5)
P8 0.098(3) 0.330(8) 0.067(3) 0.008(3) -0.002(2) -0.079(4)
F43 0.098(3) 0.330(8) 0.067(3) 0.008(3) -0.002(2) -0.079(4)
F44 0.098(3) 0.330(8) 0.067(3) 0.008(3) -0.002(2) -0.079(4)
F45 0.098(3) 0.330(8) 0.067(3) 0.008(3) -0.002(2) -0.079(4)
F46 0.098(3) 0.330(8) 0.067(3) 0.008(3) -0.002(2) -0.079(4)
F47 0.098(3) 0.330(8) 0.067(3) 0.008(3) -0.002(2) -0.079(4)
F48 0.098(3) 0.330(8) 0.067(3) 0.008(3) -0.002(2) -0.079(4)
P8A 0.098(3) 0.330(8) 0.067(3) 0.008(3) -0.002(2) -0.079(4)
F43A 0.098(3) 0.330(8) 0.067(3) 0.008(3) -0.002(2) -0.079(4)
F44A 0.098(3) 0.330(8) 0.067(3) 0.008(3) -0.002(2) -0.079(4)
F45A 0.098(3) 0.330(8) 0.067(3) 0.008(3) -0.002(2) -0.079(4)
F46A 0.098(3) 0.330(8) 0.067(3) 0.008(3) -0.002(2) -0.079(4)
F47A 0.098(3) 0.330(8) 0.067(3) 0.008(3) -0.002(2) -0.079(4)
F48A 0.098(3) 0.330(8) 0.067(3) 0.008(3) -0.002(2) -0.079(4)

loop_
_atom_type_symbol
_atom_type_description
_atom_type_scat_dispersion_real
_atom_type_scat_dispersion_imag
_atom_type_scat_source
C C 0.0181 0.0091 'International Tables Vol C Tables 4.2.6.8 and 6.1.1.4'
H H 0.0000 0.0000 'International Tables Vol C Tables 4.2.6.8 and 6.1.1.4'
F F 0.0727 0.0534 'International Tables Vol C Tables 4.2.6.8 and 6.1.1.4'
N N 0.0311 0.0180 'International Tables Vol C Tables 4.2.6.8 and 6.1.1.4'
P P 0.2955 0.4335 'International Tables Vol C Tables 4.2.6.8 and 6.1.1.4'

loop_
_geom_angle_atom_site_label_1
_geom_angle_atom_site_label_2
_geom_angle_atom_site_label_3
_geom_angle
C1 N1 C5 120.7(11)
C1 N1 C36 121.0(10)
C5 N1 C36 117.5(10)
C8 N2 C9 118.0(10)
C8 N2 C11 121.6(10)
C9 N2 C11 119.0(10)
C19 N3 C18 120.6(10)
C19 N3 C23 117.7(11)
C23 N3 C18 120.9(11)
C26 N4 C29 117.3(11)
C27 N4 C26 120.7(11)
C27 N4 C29 121.2(10)
N1 C1 H1 120.1
C2 C1 N1 119.9(11)
C2 C1 H1 120.1
C1 C2 H2 118.4
C1 C2 C3 123.2(11)
C3 C2 H2 118.4
C2 C3 C4 115.0(11)
C2 C3 C6 124.8(11)
C6 C3 C4 120.1(11)
C3 C4 H4 120.7
C5 C4 C3 118.6(11)
C5 C4 H4 120.7
N1 C5 H5 118.7
C4 C5 N1 122.5(11)
C4 C5 H5 118.7
C3 C6 C7 122.1(11)
C3 C6 C10 123.8(11)
C10 C6 C7 114.1(11)
C6 C7 H7 119.7
C8 C7 C6 120.7(11)
C8 C7 H7 119.7
N2 C8 H8 118.4
C7 C8 N2 123.1(11)
C7 C8 H8 118.4
N2 C9 H9 119.0
C10 C9 N2 122.0(11)
C10 C9 H9 119.0
C6 C10 H10 118.9
C9 C10 C6 122.2(11)
C9 C10 H10 118.9
N2 C11 H11A 109.9
N2 C11 H11B 109.9
N2 C11 C12 108.8(8)
H11A C11 H11B 108.3
C12 C11 H11A 109.9
C12 C11 H11B 109.9
C13 C12 C11 120.7(10)
C13 C12 C17 120.3(10)
C17 C12 C11 118.5(10)
C12 C13 H13 120.3
C14 C13 C12 119.3(11)
C14 C13 H13 120.3
C13 C14 H14 119.1
C15 C14 C13 121.8(11)
C15 C14 H14 119.1
C14 C15 C16 119.0(10)
C14 C15 C18 121.1(10)
C16 C15 C18 119.5(11)
C15 C16 H16 119.4
C15 C16 C17 121.1(11)
C17 C16 H16 119.4
C12 C17 C16 118.4(11)
C12 C17 H17 120.8
C16 C17 H17 120.8
N3 C18 C15 109.3(9)
N3 C18 H18A 109.8
N3 C18 H18B 109.8
C15 C18 H18A 109.8
C15 C18 H18B 109.8
H18A C18 H18B 108.3
N3 C19 H19 118.0
N3 C19 C20 123.9(11)
C20 C19 H19 118.0
C19 C20 H20 120.2
C19 C20 C21 119.7(12)
C21 C20 H20 120.2
C22 C21 C20 114.4(12)
C24 C21 C20 120.5(11)
C24 C21 C22 125.1(11)
C21 C22 H22 118.8
C23 C22 C21 122.5(12)
C23 C22 H22 118.8
N3 C23 H23 119.1
C22 C23 N3 121.8(12)
C22 C23 H23 119.1
C21 C24 C25 124.6(11)
C21 C24 C28 121.5(11)
C25 C24 C28 113.9(12)
C24 C25 H25 118.3
C26 C25 C24 123.5(11)
C26 C25 H25 118.3
N4 C26 H26 120.2
C25 C26 N4 119.7(12)
C25 C26 H26 120.2
N4 C27 H27 119.1
N4 C27 C28 121.8(12)
C28 C27 H27 119.1
C24 C28 H28 119.8
C27 C28 C24 120.4(12)
C27 C28 H28 119.8
N4 C29 H29A 110.2
N4 C29 H29B 110.2
H29A C29 H29B 108.5
C30 C29 N4 107.5(9)
C30 C29 H29A 110.2
C30 C29 H29B 110.2
C31 C30 C29 119.6(11)
C31 C30 C35 119.0(10)
C35 C30 C29 121.1(11)
C30 C31 H31 119.4
C30 C31 C32 121.3(11)
C32 C31 H31 119.4
C31 C32 H32 119.7
C31 C32 C33 120.5(11)
C33 C32 H32 119.7
C32 C33 C36 121.8(10)
C34 C33 C32 117.5(10)
C34 C33 C36 120.4(11)
C33 C34 H34 119.2
C33 C34 C35 121.6(11)
C35 C34 H34 119.2
C30 C35 C34 120.0(10)
C30 C35 H35 120.0
C34 C35 H35 120.0
N1 C36 C33 108.3(9)
N1 C36 H36A 110.0
N1 C36 H36B 110.0
C33 C36 H36A 110.0
C33 C36 H36B 110.0
H36A C36 H36B 108.4
C1A N1A C5A 120.6(11)
C1A N1A C36A 122.2(10)
C5A N1A C36A 115.9(10)
C8A N2A C9A 117.8(11)
C8A N2A C11A 121.6(11)
C9A N2A C11A 119.0(10)
C19A N3A C18A 118.3(10)
C23A N3A C18A 121.7(10)
C23A N3A C19A 118.6(11)
C26A N4A C27A 117.9(11)
C26A N4A C29A 120.2(11)
C27A N4A C29A 121.1(11)
N1A C1A H1A 119.6
N1A C1A C2A 120.9(11)
C2A C1A H1A 119.6
C1A C2A H2A 118.9
C1A C2A C3A 122.3(12)
C3A C2A H2A 118.9
C2A C3A C4A 114.0(11)
C6A C3A C2A 123.3(11)
C6A C3A C4A 122.7(10)
C3A C4A H4A 118.9
C5A C4A C3A 122.2(11)
C5A C4A H4A 118.9
N1A C5A H5A 120.0
C4A C5A N1A 120.0(11)
C4A C5A H5A 120.0
C3A C6A C7A 123.9(10)
C3A C6A C10A 122.4(11)
C7A C6A C10A 113.6(12)
C6A C7A H7A 118.8
C8A C7A C6A 122.3(11)
C8A C7A H7A 118.8
N2A C8A H8A 118.7
C7A C8A N2A 122.6(12)
C7A C8A H8A 118.7
N2A C9A H9A 119.3
C10A C9A N2A 121.4(11)
C10A C9A H9A 119.3
C6A C10A H10A 118.9
C9A C10A C6A 122.2(12)
C9A C10A H10A 118.9
N2A C11A H11C 109.7
N2A C11A H11D 109.7
N2A C11A C12A 109.8(9)
H11C C11A H11D 108.2
C12A C11A H11C 109.7
C12A C11A H11D 109.7
C13A C12A C11A 120.9(10)
C13A C12A C17A 119.2(10)
C17A C12A C11A 119.6(10)
C12A C13A H13A 119.8
C12A C13A C14A 120.5(11)
C14A C13A H13A 119.8
C13A C14A H14A 119.7
C15A C14A C13A 120.5(11)
C15A C14A H14A 119.7
C14A C15A C16A 119.3(10)
C14A C15A C18A 121.0(11)
C16A C15A C18A 118.4(10)
C15A C16A H16A 119.7
C17A C16A C15A 120.6(11)
C17A C16A H16A 119.7
C12A C17A H17A 120.0
C16A C17A C12A 119.9(10)
C16A C17A H17A 120.0
N3A C18A C15A 111.4(9)
N3A C18A H18C 109.3
N3A C18A H18D 109.3
C15A C18A H18C 109.3
C15A C18A H18D 109.3
H18C C18A H18D 108.0
N3A C19A H19A 119.5
C20A C19A N3A 120.9(12)
C20A C19A H19A 119.5
C19A C20A H20A 118.5
C19A C20A C21A 123.0(11)
C21A C20A H20A 118.5
C20A C21A C22A 113.8(12)
C24A C21A C20A 123.8(11)
C24A C21A C22A 122.4(11)
C21A C22A H22A 119.0
C23A C22A C21A 121.9(12)
C23A C22A H22A 119.0
N3A C23A H23A 119.1
C22A C23A N3A 121.7(11)
C22A C23A H23A 119.1
C21A C24A C25A 120.1(11)
C28A C24A C21A 123.4(11)
C28A C24A C25A 116.5(12)
C24A C25A H25A 119.9
C26A C25A C24A 120.3(12)
C26A C25A H25A 119.9
N4A C26A H26A 118.9
C25A C26A N4A 122.1(12)
C25A C26A H26A 118.9
N4A C27A H27A 119.1
C28A C27A N4A 121.7(12)
C28A C27A H27A 119.1
C24A C28A H28A 119.3
C27A C28A C24A 121.4(12)
C27A C28A H28A 119.3
N4A C29A H29C 110.1
N4A C29A H29D 110.1
N4A C29A C30A 108.0(10)
H29C C29A H29D 108.4
C30A C29A H29C 110.1
C30A C29A H29D 110.1
C31A C30A C29A 119.6(11)
C35A C30A C29A 121.4(11)
C35A C30A C31A 118.9(10)
C30A C31A H31A 119.7
C32A C31A C30A 120.6(11)
C32A C31A H31A 119.7
C31A C32A H32A 119.3
C31A C32A C33A 121.4(11)
C33A C32A H32A 119.3
C32A C33A C36A 121.3(11)
C34A C33A C32A 116.6(10)
C34A C33A C36A 121.6(11)
C33A C34A H34A 119.2
C35A C34A C33A 121.6(11)
C35A C34A H34A 119.2
C30A C35A H35A 119.7
C34A C35A C30A 120.7(11)
C34A C35A H35A 119.7
N1A C36A C33A 108.4(8)
N1A C36A H36C 110.0
N1A C36A H36D 110.0
C33A C36A H36C 110.0
C33A C36A H36D 110.0
H36C C36A H36D 108.4
C37 N5 C41 123.9(14)
C37 N5 C44 116.8(14)
C41 N5 C44 119.1(13)
C46 N6 C45 120.0(11)
C50 N6 C45 118.9(12)
C50 N6 C46 120.7(12)
C53 N7 C54 118.5(12)
C53 N7 C56 121.9(12)
C54 N7 C56 119.2(12)
N5 C37 H37 120.7
N5 C37 C38 118.5(16)
C38 C37 H37 120.7
C37 C38 C42 119.1(17)
C39 C38 C37 115.9(16)
C39 C38 C42 124.9(15)
C38 C39 H39 118.3
C40 C39 C38 123.5(16)
C40 C39 H39 118.3
C39 C40 C41 117.6(18)
C39 C40 C43 121.2(16)
C41 C40 C43 121.1(18)
N5 C41 C40 120.6(16)
N5 C41 H41 119.7
C40 C41 H41 119.7
C38 C42 H42A 109.5
C38 C42 H42B 109.5
C38 C42 H42C 109.5
H42A C42 H42B 109.5
H42A C42 H42C 109.5
H42B C42 H42C 109.5
C40 C43 H43A 109.5
C40 C43 H43B 109.5
C40 C43 H43C 109.5
H43A C43 H43B 109.5
H43A C43 H43C 109.5
H43B C43 H43C 109.5
N5 C44 H44A 109.7
N5 C44 H44B 109.7
N5 C44 C45 110.0(10)
H44A C44 H44B 108.2
C45 C44 H44A 109.7
C45 C44 H44B 109.7
N6 C45 C44 104.8(9)
N6 C45 H45A 110.8
N6 C45 H45B 110.8
C44 C45 H45A 110.8
C44 C45 H45B 110.8
H45A C45 H45B 108.9
N6 C46 H46 120.0
C47 C46 N6 120.1(13)
C47 C46 H46 120.0
C46 C47 H47 118.9
C46 C47 C48 122.2(13)
C48 C47 H47 118.9
C49 C48 C47 114.6(12)
C51 C48 C47 123.4(12)
C51 C48 C49 122.0(11)
C48 C49 H49 119.8
C50 C49 C48 120.4(12)
C50 C49 H49 119.8
N6 C50 C49 121.8(13)
N6 C50 H50 119.1
C49 C50 H50 119.1
C48 C51 C52 121.8(11)
C48 C51 C55 124.1(12)
C55 C51 C52 114.1(11)
C51 C52 H52 121.2
C53 C52 C51 117.7(12)
C53 C52 H52 121.2
N7 C53 C52 125.8(13)
N7 C53 H53 117.1
C52 C53 H53 117.1
N7 C54 H54 119.6
C55 C54 N7 120.9(13)
C55 C54 H54 119.6
C51 C55 H55 118.6
C54 C55 C51 122.8(12)
C54 C55 H55 118.6
N7 C56 H56A 109.6
N7 C56 H56B 109.6
N7 C56 C57 110.4(10)
H56A C56 H56B 108.1
C57 C56 H56A 109.6
C57 C56 H56B 109.6
C56 C57 H57A 109.6
C56 C57 H57B 109.6
H57A C57 H57B 108.1
C58 C57 C56 110.3(10)
C58 C57 H57A 109.6
C58 C57 H57B 109.6
C57 C58 H58A 109.5
C57 C58 H58B 109.5
C57 C58 H58C 109.5
H58A C58 H58B 109.5
H58A C58 H58C 109.5
H58B C58 H58C 109.5
C37A N5A C44A 117.7(12)
C41A N5A C37A 121.5(12)
C41A N5A C44A 120.7(12)
C46A N6A C45A 117.3(12)
C46A N6A C50A 120.3(11)
C50A N6A C45A 121.9(12)
C53A N7A C54A 120.5(11)
C53A N7A C56A 121.1(12)
C54A N7A C56A 118.1(11)
N5A C37A H37A 119.8
N5A C37A C38A 120.3(14)
C38A C37A H37A 119.8
C37A C38A C42A 118.8(13)
C39A C38A C37A 116.5(14)
C39A C38A C42A 124.6(13)
C38A C39A H39A 119.0
C40A C39A C38A 122.0(13)
C40A C39A H39A 119.0
C39A C40A C41A 118.8(14)
C39A C40A C43A 121.4(13)
C41A C40A C43A 119.6(14)
N5A C41A C40A 120.7(14)
N5A C41A H41A 119.6
C40A C41A H41A 119.6
C38A C42A H42D 109.5
C38A C42A H42E 109.5
C38A C42A H42F 109.5
H42D C42A H42E 109.5
H42D C42A H42F 109.5
H42E C42A H42F 109.5
C40A C43A H43D 109.5
C40A C43A H43E 109.5
C40A C43A H43F 109.5
H43D C43A H43E 109.5
H43D C43A H43F 109.5
H43E C43A H43F 109.5
N5A C44A H44C 109.4
N5A C44A H44D 109.4
N5A C44A C45A 111.2(9)
H44C C44A H44D 108.0
C45A C44A H44C 109.4
C45A C44A H44D 109.4
N6A C45A C44A 105.6(9)
N6A C45A H45C 110.6
N6A C45A H45D 110.6
C44A C45A H45C 110.6
C44A C45A H45D 110.6
H45C C45A H45D 108.7
N6A C46A H46A 120.1
N6A C46A C47A 119.8(12)
C47A C46A H46A 120.1
C46A C47A H47A 119.5
C46A C47A C48A 121.0(12)
C48A C47A H47A 119.5
C47A C48A C51A 119.6(11)
C49A C48A C47A 116.6(11)
C49A C48A C51A 123.8(11)
C48A C49A H49A 119.9
C50A C49A C48A 120.3(12)
C50A C49A H49A 119.9
N6A C50A C49A 122.0(12)
N6A C50A H50A 119.0
C49A C50A H50A 119.0
C52A C51A C48A 123.9(11)
C55A C51A C48A 121.0(11)
C55A C51A C52A 115.0(11)
C51A C52A H52A 120.3
C53A C52A C51A 119.3(12)
C53A C52A H52A 120.3
N7A C53A C52A 124.0(13)
N7A C53A H53A 118.0
C52A C53A H53A 118.0
N7A C54A H54A 120.4
N7A C54A C55A 119.3(12)
C55A C54A H54A 120.4
C51A C55A H55A 119.1
C54A C55A C51A 121.8(12)
C54A C55A H55A 119.1
N7A C56A H56C 109.3
N7A C56A H56D 109.3
N7A C56A C57A 111.7(9)
H56C C56A H56D 107.9
C57A C56A H56C 109.3
C57A C56A H56D 109.3
C56A C57A H57C 109.4
C56A C57A H57D 109.4
C56A C57A C58A 111.3(10)
H57C C57A H57D 108.0
C58A C57A H57C 109.4
C58A C57A H57D 109.4
C57A C58A H58D 109.5
C57A C58A H58E 109.5
C57A C58A H58F 109.5
H58D C58A H58E 109.5
H58D C58A H58F 109.5
H58E C58A H58F 109.5
N3S C5S C6S 176.6(17)
C5S C6S H6SA 109.5
C5S C6S H6SB 109.5
C5S C6S H6SC 109.5
H6SA C6S H6SB 109.5
H6SA C6S H6SC 109.5
H6SB C6S H6SC 109.5
N1S C1S C2S 179(2)
C1S C2S H2SA 109.5
C1S C2S H2SB 109.5
C1S C2S H2SC 109.5
H2SA C2S H2SB 109.5
H2SA C2S H2SC 109.5
H2SB C2S H2SC 109.5
H4SA C4S H4SB 109.5
H4SA C4S H4SC 109.5
H4SB C4S H4SC 109.5
C3S C4S H4SA 109.5
C3S C4S H4SB 109.5
C3S C4S H4SC 109.5
N2S C3S C4S 177.7(19)
F1 P1 F2 89.1(4)
F3 P1 F1 178.5(5)
F3 P1 F2 91.5(4)
F3 P1 F6 92.0(5)
F4 P1 F1 90.5(4)
F4 P1 F2 178.6(6)
F4 P1 F3 88.8(4)
F4 P1 F5 90.4(4)
F4 P1 F6 91.3(5)
F5 P1 F1 90.4(5)
F5 P1 F2 88.3(5)
F5 P1 F3 88.2(4)
F5 P1 F6 178.3(5)
F6 P1 F1 89.3(5)
F6 P1 F2 90.0(5)
F7 P2 F11 88.6(5)
F8 P2 F7 89.0(6)
F8 P2 F10 176.6(6)
F8 P2 F11 90.3(4)
F8 P2 F12 90.1(4)
F9 P2 F7 176.9(6)
F9 P2 F8 93.4(6)
F9 P2 F10 89.9(6)
F9 P2 F11 89.3(4)
F9 P2 F12 89.7(4)
F10 P2 F7 87.8(6)
F10 P2 F11 88.7(5)
F10 P2 F12 91.0(4)
F12 P2 F7 92.4(4)
F12 P2 F11 178.9(5)
F14 P3 F13 88.8(5)
F14 P3 F16 177.3(6)
F14 P3 F17 87.7(6)
F14 P3 F18 91.7(5)
F15 P3 F13 179.2(7)
F15 P3 F14 90.9(6)
F15 P3 F16 91.5(6)
F15 P3 F17 91.7(6)
F15 P3 F18 92.1(6)
F16 P3 F13 88.8(5)
F17 P3 F13 87.5(5)
F17 P3 F16 91.1(6)
F17 P3 F18 176.2(6)
F18 P3 F13 88.7(5)
F18 P3 F16 89.4(5)
F19 P4 F22 93.7(5)
F19 P4 F23 97.8(7)
F19 P4 F24 84.7(6)
F20 P4 F19 89.2(5)
F20 P4 F21 90.1(5)
F20 P4 F22 175.3(8)
F20 P4 F23 92.9(6)
F20 P4 F24 90.4(6)
F21 P4 F19 176.6(7)
F21 P4 F22 86.8(5)
F21 P4 F23 85.5(6)
F21 P4 F24 92.0(6)
F22 P4 F23 90.4(6)
F22 P4 F24 86.2(6)
F24 P4 F23 175.9(6)
F25 P5 F26 90.0(4)
F25 P5 F27 177.7(5)
F25 P5 F30 89.8(5)
F26 P5 F27 89.4(4)
F28 P5 F25 90.7(5)
F28 P5 F26 178.9(6)
F28 P5 F27 89.9(5)
F28 P5 F29 91.7(5)
F28 P5 F30 89.2(4)
F29 P5 F25 91.8(5)
F29 P5 F26 89.2(4)
F29 P5 F27 90.3(5)
F29 P5 F30 178.2(5)
F30 P5 F26 90.0(4)
F30 P5 F27 88.0(5)
F31 P6 F32 87.1(7)
F31 P6 F33 175.6(7)
F31 P6 F35 91.0(7)
F31 P6 F36 88.2(7)
F33 P6 F32 88.6(7)
F33 P6 F35 88.3(7)
F33 P6 F36 92.1(7)
F34 P6 F31 91.3(7)
F34 P6 F32 177.4(7)
F34 P6 F33 93.0(7)
F34 P6 F35 93.0(7)
F34 P6 F36 93.3(7)
F35 P6 F32 89.1(7)
F35 P6 F36 173.7(7)
F36 P6 F32 84.6(6)
F31A P6A F33A 178.0(12)
F32A P6A F31A 83.7(10)
F32A P6A F33A 94.7(11)
F32A P6A F34A 172.9(12)
F34A P6A F31A 91.5(10)
F34A P6A F33A 90.1(10)
F35A P6A F31A 97.0(10)
F35A P6A F32A 89.3(10)
F35A P6A F33A 84.2(10)
F35A P6A F34A 86.0(10)
F36A P6A F31A 94.4(10)
F36A P6A F32A 95.2(10)
F36A P6A F33A 84.5(10)
F36A P6A F34A 90.4(10)
F36A P6A F35A 168.2(11)
F37 P7 F38 91.1(7)
F37 P7 F41 88.9(7)
F37 P7 F42 88.4(6)
F38 P7 F41 91.1(7)
F38 P7 F42 91.3(6)
F39 P7 F37 179.2(9)
F39 P7 F38 88.7(9)
F39 P7 F40 90.7(9)
F39 P7 F41 91.8(8)
F39 P7 F42 90.9(8)
F40 P7 F37 89.5(7)
F40 P7 F38 177.9(8)
F40 P7 F41 91.0(7)
F40 P7 F42 86.6(7)
F41 P7 F42 176.4(7)
F43 P8 F44 87.7(9)
F43 P8 F45 178.2(11)
F43 P8 F46 91.7(9)
F43 P8 F47 91.0(9)
F43 P8 F48 88.8(9)
F45 P8 F44 90.6(9)
F45 P8 F46 90.0(9)
F45 P8 F47 89.7(9)
F45 P8 F48 90.5(9)
F46 P8 F44 179.3(10)
F46 P8 F47 91.4(9)
F47 P8 F44 88.1(8)
F48 P8 F44 90.9(9)
F48 P8 F46 89.5(8)
F48 P8 F47 179.0(10)
F43A P8A F44A 88.8(12)
F43A P8A F45A 179.1(14)
F43A P8A F47A 89.6(12)
F45A P8A F44A 90.6(12)
F46A P8A F43A 89.4(13)
F46A P8A F44A 177.9(15)
F46A P8A F45A 91.1(12)
F46A P8A F47A 91.3(12)
F46A P8A F48A 90.1(12)
F47A P8A F44A 90.0(12)
F47A P8A F45A 89.7(12)
F48A P8A F43A 91.2(12)
F48A P8A F44A 88.7(12)
F48A P8A F45A 89.5(12)
F48A P8A F47A 178.4(15)

loop_
_geom_bond_atom_site_label_1
_geom_bond_atom_site_label_2
_geom_bond_distance
N1 C1 1.352(14)
N1 C5 1.354(14)
N1 C36 1.484(15)
N2 C8 1.357(14)
N2 C9 1.402(14)
N2 C11 1.465(14)
N3 C18 1.452(15)
N3 C19 1.342(14)
N3 C23 1.377(14)
N4 C26 1.386(15)
N4 C27 1.330(15)
N4 C29 1.510(15)
C1 H1 0.9500
C1 C2 1.344(16)
C2 H2 0.9500
C2 C3 1.406(16)
C3 C4 1.466(15)
C3 C6 1.416(16)
C4 H4 0.9500
C4 C5 1.354(16)
C5 H5 0.9500
C6 C7 1.457(15)
C6 C10 1.449(16)
C7 H7 0.9500
C7 C8 1.346(16)
C8 H8 0.9500
C9 H9 0.9500
C9 C10 1.318(16)
C10 H10 0.9500
C11 H11A 0.9900
C11 H11B 0.9900
C11 C12 1.501(15)
C12 C13 1.392(15)
C12 C17 1.396(16)
C13 H13 0.9500
C13 C14 1.388(15)
C14 H14 0.9500
C14 C15 1.375(16)
C15 C16 1.377(15)
C15 C18 1.531(15)
C16 H16 0.9500
C16 C17 1.416(15)
C17 H17 0.9500
C18 H18A 0.9900
C18 H18B 0.9900
C19 H19 0.9500
C19 C20 1.352(16)
C20 H20 0.9500
C20 C21 1.447(16)
C21 C22 1.416(16)
C21 C24 1.406(17)
C22 H22 0.9500
C22 C23 1.336(16)
C23 H23 0.9500
C24 C25 1.406(16)
C24 C28 1.471(16)
C25 H25 0.9500
C25 C26 1.356(16)
C26 H26 0.9500
C27 H27 0.9500
C27 C28 1.368(17)
C28 H28 0.9500
C29 H29A 0.9900
C29 H29B 0.9900
C29 C30 1.504(15)
C30 C31 1.373(15)
C30 C35 1.383(15)
C31 H31 0.9500
C31 C32 1.385(15)
C32 H32 0.9500
C32 C33 1.404(16)
C33 C34 1.382(16)
C33 C36 1.508(15)
C34 H34 0.9500
C34 C35 1.397(15)
C35 H35 0.9500
C36 H36A 0.9900
C36 H36B 0.9900
N1A C1A 1.328(14)
N1A C5A 1.400(14)
N1A C36A 1.479(15)
N2A C8A 1.362(14)
N2A C9A 1.372(15)
N2A C11A 1.462(15)
N3A C18A 1.473(14)
N3A C19A 1.388(14)
N3A C23A 1.363(14)
N4A C26A 1.371(15)
N4A C27A 1.386(15)
N4A C29A 1.467(16)
C1A H1A 0.9500
C1A C2A 1.365(16)
C2A H2A 0.9500
C2A C3A 1.418(15)
C3A C4A 1.447(15)
C3A C6A 1.412(16)
C4A H4A 0.9500
C4A C5A 1.334(16)
C5A H5A 0.9500
C6A C7A 1.420(16)
C6A C10A 1.431(15)
C7A H7A 0.9500
C7A C8A 1.340(16)
C8A H8A 0.9500
C9A H9A 0.9500
C9A C10A 1.357(16)
C10A H10A 0.9500
C11A H11C 0.9900
C11A H11D 0.9900
C11A C12A 1.500(15)
C12A C13A 1.374(15)
C12A C17A 1.396(16)
C13A H13A 0.9500
C13A C14A 1.402(15)
C14A H14A 0.9500
C14A C15A 1.363(16)
C15A C16A 1.394(15)
C15A C18A 1.503(15)
C16A H16A 0.9500
C16A C17A 1.384(14)
C17A H17A 0.9500
C18A H18C 0.9900
C18A H18D 0.9900
C19A H19A 0.9500
C19A C20A 1.334(16)
C20A H20A 0.9500
C20A C21A 1.430(16)
C21A C22A 1.430(15)
C21A C24A 1.423(17)
C22A H22A 0.9500
C22A C23A 1.352(16)
C23A H23A 0.9500
C24A C25A 1.438(16)
C24A C28A 1.386(16)
C25A H25A 0.9500
C25A C26A 1.358(17)
C26A H26A 0.9500
C27A H27A 0.9500
C27A C28A 1.363(16)
C28A H28A 0.9500
C29A H29C 0.9900
C29A H29D 0.9900
C29A C30A 1.543(15)
C30A C31A 1.376(16)
C30A C35A 1.374(16)
C31A H31A 0.9500
C31A C32A 1.359(15)
C32A H32A 0.9500
C32A C33A 1.409(16)
C33A C34A 1.386(15)
C33A C36A 1.501(16)
C34A H34A 0.9500
C34A C35A 1.368(15)
C35A H35A 0.9500
C36A H36C 0.9900
C36A H36D 0.9900
N5 C37 1.323(19)
N5 C41 1.340(19)
N5 C44 1.505(16)
N6 C45 1.494(15)
N6 C46 1.380(17)
N6 C50 1.330(17)
N7 C53 1.299(16)
N7 C54 1.365(17)
N7 C56 1.476(15)
C37 H37 0.9500
C37 C38 1.42(2)
C38 C39 1.41(2)
C38 C42 1.49(2)
C39 H39 0.9500
C39 C40 1.35(2)
C40 C41 1.37(2)
C40 C43 1.55(3)
C41 H41 0.9500
C42 H42A 0.9800
C42 H42B 0.9800
C42 H42C 0.9800
C43 H43A 0.9800
C43 H43B 0.9800
C43 H43C 0.9800
C44 H44A 0.9900
C44 H44B 0.9900
C44 C45 1.553(16)
C45 H45A 0.9900
C45 H45B 0.9900
C46 H46 0.9500
C46 C47 1.350(16)
C47 H47 0.9500
C47 C48 1.442(17)
C48 C49 1.433(17)
C48 C51 1.406(15)
C49 H49 0.9500
C49 C50 1.386(16)
C50 H50 0.9500
C51 C52 1.453(17)
C51 C55 1.425(17)
C52 H52 0.9500
C52 C53 1.362(16)
C53 H53 0.9500
C54 H54 0.9500
C54 C55 1.335(16)
C55 H55 0.9500
C56 H56A 0.9900
C56 H56B 0.9900
C56 C57 1.556(16)
C57 H57A 0.9900
C57 H57B 0.9900
C57 C58 1.520(17)
C58 H58A 0.9800
C58 H58B 0.9800
C58 H58C 0.9800
N5A C37A 1.324(16)
N5A C41A 1.297(17)
N5A C44A 1.507(15)
N6A C45A 1.464(14)
N6A C46A 1.349(16)
N6A C50A 1.363(17)
N7A C53A 1.338(16)
N7A C54A 1.361(16)
N7A C56A 1.473(14)
C37A H37A 0.9500
C37A C38A 1.390(17)
C38A C39A 1.36(2)
C38A C42A 1.53(2)
C39A H39A 0.9500
C39A C40A 1.329(19)
C40A C41A 1.363(17)
C40A C43A 1.50(2)
C41A H41A 0.9500
C42A H42D 0.9800
C42A H42E 0.9800
C42A H42F 0.9800
C43A H43D 0.9800
C43A H43E 0.9800
C43A H43F 0.9800
C44A H44C 0.9900
C44A H44D 0.9900
C44A C45A 1.540(15)
C45A H45C 0.9900
C45A H45D 0.9900
C46A H46A 0.9500
C46A C47A 1.386(15)
C47A H47A 0.9500
C47A C48A 1.438(17)
C48A C49A 1.387(16)
C48A C51A 1.444(15)
C49A H49A 0.9500
C49A C50A 1.376(15)
C50A H50A 0.9500
C51A C52A 1.442(17)
C51A C55A 1.438(17)
C52A H52A 0.9500
C52A C53A 1.342(15)
C53A H53A 0.9500
C54A H54A 0.9500
C54A C55A 1.375(15)
C55A H55A 0.9500
C56A H56C 0.9900
C56A H56D 0.9900
C56A C57A 1.534(16)
C57A H57C 0.9900
C57A H57D 0.9900
C57A C58A 1.535(18)
C58A H58D 0.9800
C58A H58E 0.9800
C58A H58F 0.9800
N3S C5S 1.111(15)
C5S C6S 1.47(2)
C6S H6SA 0.9800
C6S H6SB 0.9800
C6S H6SC 0.9800
N1S C1S 1.129(19)
C1S C2S 1.53(3)
C2S H2SA 0.9800
C2S H2SB 0.9800
C2S H2SC 0.9800
N2S C3S 1.145(17)
C4S H4SA 0.9800
C4S H4SB 0.9800
C4S H4SC 0.9800
C4S C3S 1.50(2)
P1 F1 1.599(8)
P1 F2 1.601(8)
P1 F3 1.585(8)
P1 F4 1.577(7)
P1 F5 1.579(8)
P1 F6 1.586(9)
P2 F7 1.589(9)
P2 F8 1.559(9)
P2 F9 1.540(8)
P2 F10 1.568(9)
P2 F11 1.605(7)
P2 F12 1.584(8)
P3 F13 1.613(9)
P3 F14 1.576(10)
P3 F15 1.571(11)
P3 F16 1.600(10)
P3 F17 1.586(9)
P3 F18 1.594(9)
P4 F19 1.560(10)
P4 F20 1.520(9)
P4 F21 1.557(10)
P4 F22 1.563(8)
P4 F23 1.592(11)
P4 F24 1.579(11)
P5 F25 1.584(10)
P5 F26 1.610(8)
P5 F27 1.626(9)
P5 F28 1.570(8)
P5 F29 1.583(9)
P5 F30 1.610(8)
P6 F31 1.573(11)
P6 F32 1.606(11)
P6 F33 1.578(11)
P6 F34 1.566(10)
P6 F35 1.586(11)
P6 F36 1.602(11)
P6A F31A 1.555(15)
P6A F32A 1.539(15)
P6A F33A 1.613(15)
P6A F34A 1.545(15)
P6A F35A 1.509(15)
P6A F36A 1.500(14)
P7 F37 1.567(12)
P7 F38 1.595(13)
P7 F39 1.519(13)
P7 F40 1.535(13)
P7 F41 1.601(13)
P7 F42 1.610(12)
P8 F43 1.576(14)
P8 F44 1.612(14)
P8 F45 1.578(14)
P8 F46 1.585(14)
P8 F47 1.590(14)
P8 F48 1.581(14)
P8A F43A 1.65(3)
P8A F44A 1.65(3)
P8A F45A 1.65(3)
P8A F46A 1.64(3)
P8A F47A 1.65(3)
P8A F48A 1.64(3)

loop_
_geom_torsion_atom_site_label_1
_geom_torsion_atom_site_label_2
_geom_torsion_atom_site_label_3
_geom_torsion_atom_site_label_4
_geom_torsion
N1 C1 C2 C3 1.2(15)
N2 C9 C10 C6 0.8(16)
N2 C11 C12 C13 -88.4(13)
N2 C11 C12 C17 83.7(13)
N3 C19 C20 C21 0.6(16)
N4 C27 C28 C24 2.1(15)
N4 C29 C30 C31 91.5(13)
N4 C29 C30 C35 -82.6(13)
C1 N1 C5 C4 0.7(15)
C1 N1 C36 C33 87.7(12)
C1 C2 C3 C4 -3.5(14)
C1 C2 C3 C6 180.0(9)
C2 C3 C4 C5 4.4(13)
C2 C3 C6 C7 -2.4(15)
C2 C3 C6 C10 177.6(9)
C3 C4 C5 N1 -3.2(15)
C3 C6 C7 C8 -179.4(9)
C3 C6 C10 C9 179.0(10)
C4 C3 C6 C7 -178.7(8)
C4 C3 C6 C10 1.2(14)
C5 N1 C1 C2 0.4(14)
C5 N1 C36 C33 -81.9(12)
C6 C3 C4 C5 -178.9(9)
C6 C7 C8 N2 -0.1(15)
C7 C6 C10 C9 -1.0(14)
C8 N2 C9 C10 -0.1(14)
C8 N2 C11 C12 -84.8(11)
C9 N2 C8 C7 -0.3(14)
C9 N2 C11 C12 81.3(12)
C10 C6 C7 C8 0.7(13)
C11 N2 C8 C7 166.1(9)
C11 N2 C9 C10 -166.8(9)
C11 C12 C13 C14 170.4(11)
C11 C12 C17 C16 -170.0(10)
C12 C13 C14 C15 -0.1(18)
C13 C12 C17 C16 2.2(17)
C13 C14 C15 C16 1.1(18)
C13 C14 C15 C18 -172.1(11)
C14 C15 C16 C17 -0.5(17)
C14 C15 C18 N3 88.8(15)
C15 C16 C17 C12 -1.2(17)
C16 C15 C18 N3 -84.3(13)
C17 C12 C13 C14 -1.6(17)
C18 N3 C19 C20 -169.6(10)
C18 N3 C23 C22 170.0(10)
C18 C15 C16 C17 172.8(10)
C19 N3 C18 C15 73.9(13)
C19 N3 C23 C22 0.0(15)
C19 C20 C21 C22 -2.0(14)
C19 C20 C21 C24 176.1(9)
C20 C21 C22 C23 2.5(15)
C20 C21 C24 C25 4.6(16)
C20 C21 C24 C28 -178.1(9)
C21 C22 C23 N3 -1.6(17)
C21 C24 C25 C26 -179.7(10)
C21 C24 C28 C27 178.9(9)
C22 C21 C24 C25 -177.5(10)
C22 C21 C24 C28 -0.2(16)
C23 N3 C18 C15 -95.8(12)
C23 N3 C19 C20 0.4(15)
C24 C21 C22 C23 -175.5(10)
C24 C25 C26 N4 -0.7(16)
C25 C24 C28 C27 -3.5(14)
C26 N4 C27 C28 0.3(15)
C26 N4 C29 C30 -76.9(12)
C27 N4 C26 C25 -1.1(15)
C27 N4 C29 C30 93.0(11)
C28 C24 C25 C26 2.9(15)
C29 N4 C26 C25 168.9(9)
C29 N4 C27 C28 -169.2(9)
C29 C30 C31 C32 -171.3(11)
C29 C30 C35 C34 172.1(11)
C30 C31 C32 C33 -0.6(18)
C31 C30 C35 C34 -2.0(16)
C31 C32 C33 C34 -2.6(18)
C31 C32 C33 C36 172.3(11)
C32 C33 C34 C35 3.4(18)
C32 C33 C36 N1 -89.6(14)
C33 C34 C35 C30 -1.2(17)
C34 C33 C36 N1 85.2(13)
C35 C30 C31 C32 2.9(17)
C36 N1 C1 C2 -168.9(9)
C36 N1 C5 C4 170.4(9)
C36 C33 C34 C35 -171.5(11)
N1A C1A C2A C3A 2.9(16)
N2A C9A C10A C6A 2.6(15)
N2A C11A C12A C13A -84.5(13)
N2A C11A C12A C17A 88.1(13)
N3A C19A C20A C21A -1.2(16)
N4A C27A C28A C24A 1.7(15)
N4A C29A C30A C31A 89.5(14)
N4A C29A C30A C35A -87.4(14)
C1A N1A C5A C4A -1.6(14)
C1A N1A C36A C33A 85.5(12)
C1A C2A C3A C4A -1.8(14)
C1A C2A C3A C6A 177.8(9)
C2A C3A C4A C5A -0.9(14)
C2A C3A C6A C7A 2.7(15)
C2A C3A C6A C10A -179.4(9)
C3A C4A C5A N1A 2.6(15)
C3A C6A C7A C8A -179.8(9)
C3A C6A C10A C9A 179.7(9)
C4A C3A C6A C7A -177.7(8)
C4A C3A C6A C10A 0.1(15)
C5A N1A C1A C2A -1.2(14)
C5A N1A C36A C33A -81.8(11)
C6A C3A C4A C5A 179.5(9)
C6A C7A C8A N2A -2.4(16)
C7A C6A C10A C9A -2.2(14)
C8A N2A C9A C10A -2.6(14)
C8A N2A C11A C12A -88.4(13)
C9A N2A C8A C7A 2.5(15)
C9A N2A C11A C12A 77.3(12)
C10A C6A C7A C8A 2.1(14)
C11A N2A C8A C7A 168.4(10)
C11A N2A C9A C10A -168.8(9)
C11A C12A C13A C14A 171.2(10)
C11A C12A C17A C16A -171.4(10)
C12A C13A C14A C15A 1.7(17)
C13A C12A C17A C16A 1.3(17)
C13A C14A C15A C16A -1.9(17)
C13A C14A C15A C18A -168.7(11)
C14A C15A C16A C17A 1.8(17)
C14A C15A C18A N3A 80.4(14)
C15A C16A C17A C12A -1.6(17)
C16A C15A C18A N3A -86.5(13)
C17A C12A C13A C14A -1.4(17)
C18A N3A C19A C20A -166.0(9)
C18A N3A C23A C22A 167.2(9)
C18A C15A C16A C17A 169.0(11)
C19A N3A C18A C15A 77.3(12)
C19A N3A C23A C22A 0.9(14)
C19A C20A C21A C22A 0.0(14)
C19A C20A C21A C24A 178.3(9)
C20A C21A C22A C23A 1.6(14)
C20A C21A C24A C25A 1.8(15)
C20A C21A C24A C28A -179.0(9)
C21A C22A C23A N3A -2.1(16)
C21A C24A C25A C26A -177.4(9)
C21A C24A C28A C27A 178.0(9)
C22A C21A C24A C25A 179.9(8)
C22A C21A C24A C28A -0.9(15)
C23A N3A C18A C15A -89.0(11)
C23A N3A C19A C20A 0.8(14)
C24A C21A C22A C23A -176.7(9)
C24A C25A C26A N4A -2.9(15)
C25A C24A C28A C27A -2.8(14)
C26A N4A C27A C28A -0.9(14)
C26A N4A C29A C30A -76.8(13)
C27A N4A C26A C25A 1.6(14)
C27A N4A C29A C30A 92.6(12)
C28A C24A C25A C26A 3.4(14)
C29A N4A C26A C25A 171.3(9)
C29A N4A C27A C28A -170.5(9)
C29A C30A C31A C32A -172.7(11)
C29A C30A C35A C34A 173.4(11)
C30A C31A C32A C33A -1.7(17)
C31A C30A C35A C34A -3.5(18)
C31A C32A C33A C34A -1.5(16)
C31A C32A C33A C36A 170.3(11)
C32A C33A C34A C35A 2.2(17)
C32A C33A C36A N1A -84.5(13)
C33A C34A C35A C30A 0.3(18)
C34A C33A C36A N1A 86.9(13)
C35A C30A C31A C32A 4.2(18)
C36A N1A C1A C2A -167.9(9)
C36A N1A C5A C4A 165.9(9)
C36A C33A C34A C35A -169.6(11)
N5 C37 C38 C39 0.2(18)
N5 C37 C38 C42 178.3(13)
N5 C44 C45 N6 -175.3(11)
N6 C46 C47 C48 -4.8(16)
N7 C54 C55 C51 0.4(17)
N7 C56 C57 C58 -174.3(13)
C37 N5 C41 C40 2(2)
C37 N5 C44 C45 -86.2(15)
C37 C38 C39 C40 -1(2)
C38 C39 C40 C41 2(2)
C38 C39 C40 C43 177.6(15)
C39 C40 C41 N5 -2(2)
C41 N5 C37 C38 -0.3(19)
C41 N5 C44 C45 98.6(15)
C42 C38 C39 C40 -179.3(14)
C43 C40 C41 N5 -177.7(15)
C44 N5 C37 C38 -175.2(11)
C44 N5 C41 C40 176.3(12)
C45 N6 C46 C47 173.5(9)
C45 N6 C50 C49 -170.8(9)
C46 N6 C45 C44 -90.0(13)
C46 N6 C50 C49 2.1(16)
C46 C47 C48 C49 6.0(15)
C46 C47 C48 C51 -174.6(10)
C47 C48 C49 C50 -3.3(14)
C47 C48 C51 C52 1.0(15)
C47 C48 C51 C55 179.8(10)
C48 C49 C50 N6 -0.6(15)
C48 C51 C52 C53 -176.1(9)
C48 C51 C55 C54 176.5(10)
C49 C48 C51 C52 -179.7(9)
C49 C48 C51 C55 -0.8(15)
C50 N6 C45 C44 83.1(13)
C50 N6 C46 C47 0.6(16)
C51 C48 C49 C50 177.3(9)
C51 C52 C53 N7 -1.5(15)
C52 C51 C55 C54 -4.6(15)
C53 N7 C54 C55 3.5(16)
C53 N7 C56 C57 -98.9(14)
C54 N7 C53 C52 -2.9(16)
C54 N7 C56 C57 73.9(14)
C55 C51 C52 C53 5.0(14)
C56 N7 C53 C52 169.9(9)
C56 N7 C54 C55 -169.6(9)
N5A C37A C38A C39A -1.5(18)
N5A C37A C38A C42A 176.9(12)
N5A C44A C45A N6A -179.5(11)
N6A C46A C47A C48A 1.3(15)
N7A C54A C55A C51A 2.2(14)
N7A C56A C57A C58A -179.1(14)
C37A N5A C41A C40A -1.2(18)
C37A N5A C44A C45A -105.6(13)
C37A C38A C39A C40A -1(2)
C38A C39A C40A C41A 3(2)
C38A C39A C40A C43A 179.2(13)
C39A C40A C41A N5A -1.8(18)
C41A N5A C37A C38A 2.9(18)
C41A N5A C44A C45A 74.5(15)
C42A C38A C39A C40A -179.8(13)
C43A C40A C41A N5A -178.0(12)
C44A N5A C37A C38A -177.0(10)
C44A N5A C41A C40A 178.7(10)
C45A N6A C46A C47A 167.8(9)
C45A N6A C50A C49A -168.1(9)
C46A N6A C45A C44A -80.4(13)
C46A N6A C50A C49A 3.0(15)
C46A C47A C48A C49A 2.0(14)
C46A C47A C48A C51A -179.1(9)
C47A C48A C49A C50A -2.8(14)
C47A C48A C51A C52A -1.0(14)
C47A C48A C51A C55A -178.4(9)
C48A C49A C50A N6A 0.4(15)
C48A C51A C52A C53A -174.4(9)
C48A C51A C55A C54A 173.9(9)
C49A C48A C51A C52A 177.8(9)
C49A C48A C51A C55A 0.4(14)
C50A N6A C45A C44A 90.9(14)
C50A N6A C46A C47A -3.8(15)
C51A C48A C49A C50A 178.4(8)
C51A C52A C53A N7A -1.3(15)
C52A C51A C55A C54A -3.7(14)
C53A N7A C54A C55A -0.1(15)
C53A N7A C56A C57A -95.3(14)
C54A N7A C53A C52A -0.4(15)
C54A N7A C56A C57A 77.9(14)
C55A C51A C52A C53A 3.2(13)
C56A N7A C53A C52A 172.6(9)
C56A N7A C54A C55A -173.3(8)

loop_
_platon_squeeze_void_nr
_platon_squeeze_void_average_x
_platon_squeeze_void_average_y
_platon_squeeze_void_average_z
_platon_squeeze_void_volume
_platon_squeeze_void_count_electrons
_platon_squeeze_void_content
1 0.500 0.884 0.500 852 194 ' '
2 0.500 0.000 0.000 114 27 ' '
3 0.500 0.500 1.000 146 27 ' '
